data_7106509
loop_
_publ_author_name
'Kiyoshi Kanie'
'Junji Sekiguchi'
'Xiangbing Zeng.'
'Goran Ungar'
'Atsushi Muramatsu'

_publ_section_title
;
 Phospholipids with a stimuli-responsive thermotropic liquid-crystalline
 moiety
;
_journal_name_full Chem.Commun.
_journal_page_first 6885
_journal_paper_doi 10.1039/c1cc11843a
_journal_volume 47
_journal_year 2011
_chemical_formula_moiety ' 2(C25 H40 F2 N O4 P), C H4 O '
_chemical_formula_sum 'C51 H84 F4 N2 O9 P2'
_chemical_formula_weight 1007.17
_space_group_IT_number 2
_symmetry_cell_setting triclinic
_symmetry_Int_Tables_number 2
_symmetry_space_group_name_Hall '-P 1'
_symmetry_space_group_name_H-M 'P -1'
_audit_creation_date 2008-11-13
_audit_creation_method 'by CrystalStructure 3.8'
_cell_angle_alpha 95.729(6)
_cell_angle_beta 90.211(5)
_cell_angle_gamma 99.258(6)
_cell_formula_units_Z 2
_cell_length_a 11.057(4)
_cell_length_b 12.834(5)
_cell_length_c 19.130(7)
_cell_measurement_reflns_used 8962
_cell_measurement_temperature 173.1
_cell_measurement_theta_max 27.5
_cell_measurement_theta_min 3.0
_cell_volume 2665.4(17)
_computing_cell_refinement CrystalClear
_computing_data_collection CrystalClear
_computing_data_reduction CrystalStructure
_computing_publication_material 'CrystalStructure 3.8'
_computing_structure_refinement SHELXL
_computing_structure_solution SIR97
_diffrn_detector_area_resol_mean 7.31
_diffrn_measured_fraction_theta_full 0.993
_diffrn_measured_fraction_theta_max 0.993
_diffrn_measurement_device_type 'Rigaku Saturn'
_diffrn_measurement_method \w
_diffrn_radiation_type 'Mo K\a'
_diffrn_radiation_wavelength 0.71070
_diffrn_reflns_av_R_equivalents 0.045
_diffrn_reflns_limit_h_max 14
_diffrn_reflns_limit_h_min -14
_diffrn_reflns_limit_k_max 16
_diffrn_reflns_limit_k_min -16
_diffrn_reflns_limit_l_max 24
_diffrn_reflns_limit_l_min -24
_diffrn_reflns_number 38912
_diffrn_reflns_theta_full 27.48
_diffrn_reflns_theta_max 27.48
_exptl_absorpt_coefficient_mu 0.150
_exptl_absorpt_correction_T_max 0.978
_exptl_absorpt_correction_T_min 0.867
_exptl_absorpt_correction_type multi-scan
_exptl_absorpt_process_details 'Jacobson, R. (1998) Private communication'
_exptl_crystal_colour colorless
_exptl_crystal_density_diffrn 1.255
_exptl_crystal_density_method 'not measured'
_exptl_crystal_description prism
_exptl_crystal_F_000 1084.00
_exptl_crystal_size_max 0.25
_exptl_crystal_size_mid 0.20
_exptl_crystal_size_min 0.15
_refine_diff_density_max 0.40
_refine_diff_density_min -0.27
_refine_ls_extinction_method none
_refine_ls_goodness_of_fit_ref 1.099
_refine_ls_hydrogen_treatment constr
_refine_ls_number_parameters 623
_refine_ls_number_reflns 12171
_refine_ls_R_factor_gt 0.0469
_refine_ls_shift/su_max 0.0010
_refine_ls_structure_factor_coef Fsqd
_refine_ls_weighting_details 'w = 1/[\s^2^(Fo^2^)+(0.0620P)^2^+0.2978P] where P=(Fo^2^+2Fc^2^)/3'
_refine_ls_weighting_scheme calc
_refine_ls_wR_factor_ref 0.1270
_reflns_number_gt 9708
_reflns_number_total 12171
_reflns_threshold_expression F^2^>2.0\s(F^2^)
_cod_data_source_file c1cc11843a.txt
_cod_data_source_block '__a'
_cod_original_cell_volume 2665.5(17)
_cod_original_formula_sum 'C51 H84 F4 N2 O9 P2 '
_cod_database_code 7106509

loop_
_symmetry_equiv_pos_site_id
_symmetry_equiv_pos_as_xyz
1 +X,+Y,+Z
2 -X,-Y,-Z

loop_
_atom_site_label
_atom_site_type_symbol
_atom_site_fract_x
_atom_site_fract_y
_atom_site_fract_z
_atom_site_U_iso_or_equiv
_atom_site_adp_type
_atom_site_occupancy
_atom_site_symmetry_multiplicity
_atom_site_calc_flag
_atom_site_refinement_flags
_atom_site_disorder_assembly
_atom_site_disorder_group
P(1) P 0.01003(3) 0.77019(3) 0.11521(2) 0.02313(10) Uani 1.00 1 d . . .
P(2) P 0.46214(3) 0.74381(3) 0.87947(2) 0.02481(10) Uani 1.00 1 d . . .
F(1) F -0.13261(9) 1.17515(11) 0.19572(6) 0.0580(3) Uani 1.00 1 d . . .
F(2) F 0.02917(10) 1.32664(10) 0.14603(6) 0.0542(3) Uani 1.00 1 d . . .
F(3) F 0.59055(11) 0.13365(11) 0.70812(6) 0.0612(3) Uani 1.00 1 d . . .
F(4) F 0.45083(12) 0.07182(11) 0.81379(6) 0.0656(3) Uani 1.00 1 d . . .
O(1) O 0.31989(9) 0.71803(8) 0.89983(5) 0.0245(2) Uani 1.00 1 d . . .
O(2) O 0.39127(15) 0.49241(12) 0.17261(8) 0.0583(4) Uani 1.00 1 d . . .
O(3) O 0.14800(9) 0.79997(8) 0.08705(5) 0.0259(2) Uani 1.00 1 d . . .
O(4) O 0.45999(10) 0.72062(9) 0.79588(5) 0.0290(2) Uani 1.00 1 d . . .
O(5) O 0.50033(11) 0.85679(9) 0.90272(6) 0.0387(2) Uani 1.00 1 d . . .
O(6) O 0.52808(10) 0.66244(10) 0.90513(6) 0.0338(2) Uani 1.00 1 d . . .
O(7) O 0.03305(10) 0.76497(9) 0.19729(5) 0.0315(2) Uani 1.00 1 d . . .
O(8) O -0.03411(11) 0.66374(9) 0.07970(6) 0.0362(2) Uani 1.00 1 d . . .
O(9) O -0.05747(11) 0.85927(9) 0.10980(6) 0.0360(2) Uani 1.00 1 d . . .
N(1) N 0.25418(11) 0.53407(10) 0.99998(6) 0.0233(2) Uani 1.00 1 d . . .
N(2) N 0.24153(11) 1.00285(10) 0.00708(6) 0.0238(2) Uani 1.00 1 d . . .
C(1) C 0.25438(15) 1.10698(12) 0.38416(8) 0.0286(3) Uani 1.00 1 d . . .
C(2) C 0.19328(13) 1.04229(12) 0.31762(8) 0.0243(3) Uani 1.00 1 d . . .
C(3) C 0.16071(14) 0.45386(12) 0.43310(8) 0.0252(3) Uani 1.00 1 d . . .
C(4) C 0.22202(15) 0.89753(13) 0.11446(8) 0.0322(3) Uani 1.00 1 d . . .
C(5) C 0.25361(14) 0.61345(12) 0.88170(8) 0.0268(3) Uani 1.00 1 d . . .
C(6) C 0.41931(15) 0.79574(13) 0.75399(8) 0.0292(3) Uani 1.00 1 d . . .
C(7) C 0.14770(13) 1.11489(12) 0.26939(8) 0.0242(3) Uani 1.00 1 d . . .
C(8) C 0.19106(15) 0.60022(13) 0.35262(9) 0.0310(3) Uani 1.00 1 d . . .
C(9) C 0.22246(14) 0.38565(12) 0.47925(8) 0.0251(3) Uani 1.00 1 d . . .
C(10) C 0.19759(14) 0.95353(12) 0.45590(8) 0.0269(3) Uani 1.00 1 d . . .
C(11) C 0.27497(15) 0.31815(13) 0.62062(8) 0.0285(3) Uani 1.00 1 d . . .
C(12) C 0.43839(15) 0.22190(13) 0.66545(9) 0.0321(3) Uani 1.00 1 d . . .
C(13) C 0.02415(14) 1.10918(14) 0.25259(8) 0.0309(3) Uani 1.00 1 d . . .
C(14) C 0.00781(15) 0.45804(13) 0.33440(9) 0.0333(3) Uani 1.00 1 d . . .
C(15) C 0.30126(14) 1.03772(12) 0.43486(8) 0.0271(3) Uani 1.00 1 d . . .
C(16) C 0.32440(15) 0.25290(13) 0.67212(8) 0.0286(3) Uani 1.00 1 d . . .
C(17) C 0.24692(17) 0.94631(14) 0.58547(8) 0.0362(4) Uani 1.00 1 d . . .
C(18) C 0.25338(15) 0.52864(13) 0.39471(9) 0.0316(3) Uani 1.00 1 d . . .
C(19) C 0.34064(14) 0.62333(13) 1.03882(8) 0.0298(3) Uani 1.00 1 d . . .
C(20) C 0.31231(16) 0.45308(13) 0.53365(9) 0.0332(3) Uani 1.00 1 d . . .
C(21) C 0.18820(15) 0.24689(13) 0.56679(9) 0.0323(3) Uani 1.00 1 d . . .
C(22) C 0.09431(14) 0.95449(12) 0.33824(9) 0.0296(3) Uani 1.00 1 d . . .
C(23) C 0.37868(14) 0.81994(12) 0.62611(8) 0.0272(3) Uani 1.00 1 d . . .
C(24) C 0.32363(15) 0.44944(13) 0.97070(9) 0.0307(3) Uani 1.00 1 d . . .
C(25) C 0.13716(15) 0.93306(13) -0.03245(9) 0.0337(3) Uani 1.00 1 d . . .
C(26) C 0.16276(15) 0.48790(13) 1.05064(9) 0.0315(3) Uani 1.00 1 d . . .
C(27) C 0.12887(14) 0.31046(13) 0.51718(9) 0.0299(3) Uani 1.00 1 d . . .
C(28) C 0.10461(15) 0.68963(14) 0.22004(9) 0.0332(3) Uani 1.00 1 d . . .
C(29) C 0.30284(13) 0.94378(12) 0.05797(8) 0.0271(3) Uani 1.00 1 d . . .
C(30) C 0.39849(16) 0.74366(13) 0.67994(8) 0.0316(3) Uani 1.00 1 d . . .
C(31) C 0.19782(16) 1.09706(14) 0.04431(9) 0.0359(3) Uani 1.00 1 d . . .
C(32) C 0.23219(14) 0.88588(13) 0.51226(8) 0.0273(3) Uani 1.00 1 d . . .
C(33) C 0.07035(16) 1.25746(14) 0.18601(9) 0.0339(3) Uani 1.00 1 d . . .
C(34) C 0.19264(16) 1.26453(14) 0.20018(9) 0.0369(4) Uani 1.00 1 d . . .
C(35) C 0.02713(15) 0.61308(13) 0.26296(9) 0.0320(3) Uani 1.00 1 d . . .
C(36) C 0.14380(15) 0.88691(13) 0.38917(9) 0.0306(3) Uani 1.00 1 d . . .
C(37) C 0.18198(13) 0.57195(12) 0.94280(8) 0.0252(3) Uani 1.00 1 d . . .
C(38) C 0.34570(15) 0.83510(13) 0.49655(8) 0.0309(3) Uani 1.00 1 d . . .
C(39) C 0.09744(15) 0.53870(12) 0.29861(8) 0.0284(3) Uani 1.00 1 d . . .
C(40) C 0.23042(15) 1.19297(13) 0.24159(9) 0.0316(3) Uani 1.00 1 d . . .
C(41) C 0.36756(17) 0.76266(14) 0.55215(8) 0.0347(3) Uani 1.00 1 d . . .
C(42) C 0.33574(16) 1.04172(15) -0.04415(9) 0.0369(4) Uani 1.00 1 d . . .
C(43) C 0.25220(17) 0.21900(16) 0.72735(9) 0.0411(4) Uani 1.00 1 d . . .
C(44) C 0.47804(16) 0.16201(14) 0.71349(9) 0.0370(4) Uani 1.00 1 d . . .
C(45) C 0.37153(15) 0.38736(14) 0.58178(9) 0.0348(3) Uani 1.00 1 d . . .
C(46) C -0.01239(15) 1.18043(15) 0.21144(8) 0.0340(3) Uani 1.00 1 d . . .
C(47) C 0.26739(16) 0.87425(14) 0.64149(9) 0.0343(3) Uani 1.00 1 d . . .
C(48) C 0.07006(16) 0.38877(13) 0.37856(9) 0.0328(3) Uani 1.00 1 d . . .
C(49) C 0.40614(18) 0.13018(16) 0.76802(10) 0.0425(4) Uani 1.00 1 d . . .
C(50) C 0.29167(18) 0.15771(17) 0.77519(10) 0.0481(5) Uani 1.00 1 d . . .
C(51) C 0.4686(2) 0.5360(2) 0.22761(13) 0.0739(7) Uani 1.00 1 d . . .
H(1) H 0.4891 0.2422 0.6275 0.038 Uiso 1.00 1 c R . .
H(2) H -0.0349 1.0559 0.2696 0.037 Uiso 1.00 1 c R . .
H(3) H 0.2506 1.3175 0.1820 0.044 Uiso 1.00 1 c R . .
H(4) H 0.3155 1.1972 0.2514 0.038 Uiso 1.00 1 c R . .
H(5) H 0.1732 0.2387 0.7323 0.049 Uiso 1.00 1 c R . .
H(6) H 0.2406 0.1350 0.8124 0.058 Uiso 1.00 1 c R . .
H(7) H 0.3238 1.1593 0.3704 0.034 Uiso 1.00 1 c R . .
H(8) H 0.1944 1.1468 0.4084 0.034 Uiso 1.00 1 c R . .
H(9) H 0.2543 0.6460 0.3281 0.037 Uiso 1.00 1 c R . .
H(10) H 0.1494 0.6469 0.3854 0.037 Uiso 1.00 1 c R . .
H(11) H -0.0461 0.4966 0.3649 0.040 Uiso 1.00 1 c R . .
H(12) H -0.0447 0.4117 0.2979 0.040 Uiso 1.00 1 c R . .
H(13) H 0.3369 1.0826 0.4774 0.032 Uiso 1.00 1 c R . .
H(14) H 0.3667 1.0026 0.4124 0.032 Uiso 1.00 1 c R . .
H(15) H 0.3174 1.0047 0.5861 0.043 Uiso 1.00 1 c R . .
H(16) H 0.1725 0.9781 0.5964 0.043 Uiso 1.00 1 c R . .
H(17) H 0.3113 0.5730 0.4295 0.038 Uiso 1.00 1 c R . .
H(18) H 0.3011 0.4862 0.3626 0.038 Uiso 1.00 1 c R . .
H(19) H 0.3774 0.4963 0.5087 0.040 Uiso 1.00 1 c R . .
H(20) H 0.2681 0.5024 0.5626 0.040 Uiso 1.00 1 c R . .
H(21) H 0.2345 0.1978 0.5390 0.039 Uiso 1.00 1 c R . .
H(22) H 0.1233 0.2036 0.5918 0.039 Uiso 1.00 1 c R . .
H(23) H 0.0612 0.9087 0.2955 0.035 Uiso 1.00 1 c R . .
H(24) H 0.0263 0.9865 0.3604 0.035 Uiso 1.00 1 c R . .
H(25) H 0.0740 0.3525 0.5443 0.036 Uiso 1.00 1 c R . .
H(26) H 0.0779 0.2607 0.4817 0.036 Uiso 1.00 1 c R . .
H(27) H 0.2080 0.8511 0.3659 0.037 Uiso 1.00 1 c R . .
H(28) H 0.0767 0.8315 0.4018 0.037 Uiso 1.00 1 c R . .
H(29) H 0.4180 0.8914 0.4950 0.037 Uiso 1.00 1 c R . .
H(30) H 0.3355 0.7934 0.4499 0.037 Uiso 1.00 1 c R . .
H(31) H 0.2989 0.7025 0.5502 0.042 Uiso 1.00 1 c R . .
H(32) H 0.4437 0.7333 0.5414 0.042 Uiso 1.00 1 c R . .
H(33) H 0.4215 0.3419 0.5536 0.042 Uiso 1.00 1 c R . .
H(34) H 0.4267 0.4353 0.6162 0.042 Uiso 1.00 1 c R . .
H(35) H 0.1937 0.8196 0.6438 0.041 Uiso 1.00 1 c R . .
H(36) H 0.2793 0.9167 0.6878 0.041 Uiso 1.00 1 c R . .
H(37) H 0.1141 0.3422 0.3472 0.039 Uiso 1.00 1 c R . .
H(38) H 0.0067 0.3429 0.4029 0.039 Uiso 1.00 1 c R . .
H(39) H 0.2737 0.8846 0.1541 0.039 Uiso 1.00 1 c R . .
H(40) H 0.1686 0.9487 0.1325 0.039 Uiso 1.00 1 c R . .
H(41) H 0.3119 0.5651 0.8664 0.032 Uiso 1.00 1 c R . .
H(42) H 0.1966 0.6146 0.8419 0.032 Uiso 1.00 1 c R . .
H(43) H 0.4821 0.8603 0.7550 0.035 Uiso 1.00 1 c R . .
H(44) H 0.3423 0.8165 0.7727 0.035 Uiso 1.00 1 c R . .
H(45) H 0.1760 0.7277 0.2486 0.040 Uiso 1.00 1 c R . .
H(46) H 0.1355 0.6502 0.1786 0.040 Uiso 1.00 1 c R . .
H(47) H 0.3361 0.8853 0.0308 0.033 Uiso 1.00 1 c R . .
H(48) H 0.3731 0.9929 0.0810 0.033 Uiso 1.00 1 c R . .
H(49) H 0.3259 0.6871 0.6788 0.038 Uiso 1.00 1 c R . .
H(50) H 0.4702 0.7095 0.6661 0.038 Uiso 1.00 1 c R . .
H(51) H -0.0377 0.5695 0.2320 0.038 Uiso 1.00 1 c R . .
H(52) H -0.0138 0.6542 0.2996 0.038 Uiso 1.00 1 c R . .
H(53) H 0.1182 0.5123 0.9242 0.030 Uiso 1.00 1 c R . .
H(54) H 0.1393 0.6288 0.9645 0.030 Uiso 1.00 1 c R . .
H(55) H 0.4066 0.6490 1.0077 0.036 Uiso 1.00 1 c R . .
H(56) H 0.2678 0.3935 0.9428 0.037 Uiso 1.00 1 c R . .
H(57) H 0.1117 0.4243 1.0274 0.038 Uiso 1.00 1 c R . .
H(58) H 0.3647 0.9810 -0.0701 0.044 Uiso 1.00 1 c R . .
H(59) H 0.0724 0.9107 0.0003 0.040 Uiso 1.00 1 c R . .
H(60) H 0.1336 1.0735 0.0771 0.043 Uiso 1.00 1 c R . .
H(61) H 0.3757 0.5980 1.0798 0.036 Uiso 1.00 1 c R . .
H(62) H 0.2961 0.6813 1.0544 0.036 Uiso 1.00 1 c R . .
H(63) H 0.3597 0.4193 1.0093 0.037 Uiso 1.00 1 c R . .
H(64) H 0.3889 0.4801 0.9408 0.037 Uiso 1.00 1 c R . .
H(65) H 0.1659 0.8704 -0.0559 0.040 Uiso 1.00 1 c R . .
H(66) H 0.1048 0.9723 -0.0677 0.040 Uiso 1.00 1 c R . .
H(67) H 0.1108 0.5403 1.0666 0.038 Uiso 1.00 1 c R . .
H(68) H 0.2060 0.4689 1.0911 0.038 Uiso 1.00 1 c R . .
H(69) H 0.1646 1.1373 0.0099 0.043 Uiso 1.00 1 c R . .
H(70) H 0.2665 1.1424 0.0704 0.043 Uiso 1.00 1 c R . .
H(71) H 0.4049 1.0874 -0.0188 0.044 Uiso 1.00 1 c R . .
H(72) H 0.2994 1.0822 -0.0771 0.044 Uiso 1.00 1 c R . .
H(73) H 0.4321 0.5907 0.2556 0.089 Uiso 1.00 1 c R . .
H(74) H 0.4220 0.4447 0.1490 0.105 Uiso 1.00 1 c R . .
H(75) H 0.5472 0.5679 0.2095 0.089 Uiso 1.00 1 c R . .
H(76) H 0.4818 0.4805 0.2571 0.089 Uiso 1.00 1 c R . .
H(77) H 0.2574 1.0077 0.2921 0.029 Uiso 1.00 1 c R . .
H(78) H 0.1136 0.4988 0.4648 0.030 Uiso 1.00 1 c R . .
H(79) H 0.2703 0.3411 0.4478 0.030 Uiso 1.00 1 c R . .
H(80) H 0.1319 0.9921 0.4760 0.032 Uiso 1.00 1 c R . .
H(81) H 0.2256 0.3665 0.6479 0.034 Uiso 1.00 1 c R . .
H(82) H 0.4527 0.8764 0.6280 0.033 Uiso 1.00 1 c R . .
H(83) H 0.1622 0.8264 0.5144 0.033 Uiso 1.00 1 c R . .
H(84) H 0.1418 0.4995 0.2618 0.034 Uiso 1.00 1 c R . .

loop_
_atom_site_aniso_label
_atom_site_aniso_U_11
_atom_site_aniso_U_22
_atom_site_aniso_U_33
_atom_site_aniso_U_12
_atom_site_aniso_U_13
_atom_site_aniso_U_23
P(1) 0.02271(19) 0.0248(2) 0.0224(2) 0.00152(15) -0.00091(15) 0.00894(15)
P(2) 0.01992(19) 0.0304(2) 0.0238(2) 0.00008(16) -0.00092(15) 0.00752(16)
F(1) 0.0265(5) 0.1044(10) 0.0534(7) 0.0206(5) 0.0006(4) 0.0422(6)
F(2) 0.0513(6) 0.0713(8) 0.0521(6) 0.0256(5) 0.0048(5) 0.0399(6)
F(3) 0.0503(6) 0.0899(9) 0.0614(7) 0.0471(6) 0.0211(5) 0.0368(6)
F(4) 0.0672(8) 0.0924(9) 0.0569(7) 0.0459(7) 0.0190(6) 0.0500(7)
O(1) 0.0216(5) 0.0210(5) 0.0315(5) 0.0018(4) 0.0017(4) 0.0080(4)
O(2) 0.0754(10) 0.0478(8) 0.0546(9) 0.0232(7) -0.0192(7) -0.0005(7)
O(3) 0.0250(5) 0.0227(5) 0.0289(5) -0.0018(4) 0.0026(4) 0.0059(4)
O(4) 0.0308(5) 0.0348(6) 0.0243(5) 0.0098(4) 0.0001(4) 0.0106(4)
O(5) 0.0355(6) 0.0349(6) 0.0404(7) -0.0103(5) -0.0030(5) 0.0048(5)
O(6) 0.0276(5) 0.0495(7) 0.0283(6) 0.0130(5) -0.0018(4) 0.0130(5)
O(7) 0.0395(6) 0.0375(6) 0.0227(5) 0.0171(5) 0.0020(4) 0.0105(4)
O(8) 0.0350(6) 0.0306(6) 0.0388(6) -0.0080(5) -0.0073(5) 0.0053(5)
O(9) 0.0355(6) 0.0395(6) 0.0387(6) 0.0147(5) 0.0031(5) 0.0178(5)
N(1) 0.0193(5) 0.0246(6) 0.0267(6) 0.0018(4) -0.0005(4) 0.0088(5)
N(2) 0.0215(6) 0.0254(6) 0.0253(6) 0.0029(5) 0.0002(5) 0.0083(5)
C(1) 0.0304(8) 0.0241(7) 0.0311(8) 0.0027(6) -0.0061(6) 0.0058(6)
C(2) 0.0242(7) 0.0243(7) 0.0255(7) 0.0068(6) 0.0002(5) 0.0038(6)
C(3) 0.0273(7) 0.0232(7) 0.0262(7) 0.0057(6) 0.0014(6) 0.0054(6)
C(4) 0.0334(8) 0.0324(8) 0.0274(8) -0.0092(6) -0.0074(6) 0.0106(6)
C(5) 0.0245(7) 0.0269(8) 0.0281(8) -0.0016(6) -0.0060(6) 0.0081(6)
C(6) 0.0284(8) 0.0359(8) 0.0273(8) 0.0113(6) 0.0017(6) 0.0123(6)
C(7) 0.0256(7) 0.0290(7) 0.0195(7) 0.0091(6) 0.0014(5) 0.0027(5)
C(8) 0.0327(8) 0.0288(8) 0.0332(8) 0.0044(6) -0.0028(6) 0.0134(6)
C(9) 0.0279(7) 0.0230(7) 0.0261(7) 0.0064(6) 0.0024(6) 0.0070(6)
C(10) 0.0242(7) 0.0314(8) 0.0278(8) 0.0087(6) 0.0024(6) 0.0085(6)
C(11) 0.0313(8) 0.0318(8) 0.0257(8) 0.0113(6) 0.0050(6) 0.0095(6)
C(12) 0.0346(8) 0.0372(9) 0.0285(8) 0.0133(7) 0.0101(6) 0.0109(7)
C(13) 0.0250(7) 0.0419(9) 0.0276(8) 0.0064(6) 0.0019(6) 0.0111(7)
C(14) 0.0337(8) 0.0306(8) 0.0357(9) 0.0026(6) -0.0077(7) 0.0086(7)
C(15) 0.0271(7) 0.0265(7) 0.0277(8) 0.0032(6) -0.0036(6) 0.0055(6)
C(16) 0.0315(8) 0.0304(8) 0.0267(8) 0.0095(6) 0.0045(6) 0.0093(6)
C(17) 0.0420(9) 0.0455(10) 0.0274(8) 0.0231(8) 0.0074(7) 0.0080(7)
C(18) 0.0299(8) 0.0328(8) 0.0335(8) 0.0025(6) -0.0028(6) 0.0138(7)
C(19) 0.0268(7) 0.0309(8) 0.0297(8) -0.0026(6) -0.0050(6) 0.0049(6)
C(20) 0.0372(9) 0.0296(8) 0.0326(8) -0.0012(7) -0.0056(7) 0.0131(6)
C(21) 0.0303(8) 0.0319(8) 0.0361(9) 0.0023(6) 0.0022(6) 0.0147(7)
C(22) 0.0271(7) 0.0296(8) 0.0316(8) 0.0014(6) -0.0067(6) 0.0065(6)
C(23) 0.0283(7) 0.0296(8) 0.0255(7) 0.0059(6) 0.0019(6) 0.0092(6)
C(24) 0.0302(8) 0.0324(8) 0.0330(8) 0.0120(6) -0.0007(6) 0.0085(6)
C(25) 0.0333(8) 0.0338(9) 0.0328(8) 0.0001(7) -0.0115(7) 0.0069(7)
C(26) 0.0259(7) 0.0376(9) 0.0305(8) -0.0017(6) 0.0046(6) 0.0121(7)
C(27) 0.0265(7) 0.0314(8) 0.0329(8) 0.0032(6) -0.0006(6) 0.0121(6)
C(28) 0.0358(8) 0.0449(10) 0.0249(8) 0.0183(7) 0.0023(6) 0.0144(7)
C(29) 0.0202(7) 0.0280(8) 0.0342(8) 0.0004(6) -0.0053(6) 0.0138(6)
C(30) 0.0342(8) 0.0347(9) 0.0284(8) 0.0072(7) -0.0001(6) 0.0115(6)
C(31) 0.0339(9) 0.0376(9) 0.0384(9) 0.0143(7) -0.0026(7) 0.0001(7)
C(32) 0.0260(7) 0.0306(8) 0.0272(8) 0.0054(6) 0.0023(6) 0.0105(6)
C(33) 0.0397(9) 0.0426(9) 0.0256(8) 0.0180(7) 0.0031(7) 0.0148(7)
C(34) 0.0360(9) 0.0398(9) 0.0374(9) 0.0060(7) 0.0050(7) 0.0165(7)
C(35) 0.0335(8) 0.0330(8) 0.0319(8) 0.0084(7) -0.0034(6) 0.0099(6)
C(36) 0.0280(8) 0.0268(8) 0.0371(9) -0.0000(6) -0.0057(6) 0.0102(6)
C(37) 0.0173(6) 0.0267(7) 0.0321(8) 0.0012(5) -0.0047(5) 0.0097(6)
C(38) 0.0379(9) 0.0352(8) 0.0228(7) 0.0147(7) 0.0021(6) 0.0055(6)
C(39) 0.0329(8) 0.0278(8) 0.0269(8) 0.0095(6) -0.0014(6) 0.0070(6)
C(40) 0.0244(7) 0.0382(9) 0.0338(8) 0.0061(6) 0.0005(6) 0.0099(7)
C(41) 0.0452(10) 0.0364(9) 0.0272(8) 0.0184(7) 0.0027(7) 0.0073(7)
C(42) 0.0357(9) 0.0456(10) 0.0315(9) 0.0040(7) 0.0091(7) 0.0173(7)
C(43) 0.0349(9) 0.0585(12) 0.0377(10) 0.0201(8) 0.0121(7) 0.0221(8)
C(44) 0.0350(9) 0.0432(10) 0.0394(9) 0.0207(7) 0.0093(7) 0.0134(7)
C(45) 0.0328(8) 0.0380(9) 0.0341(9) -0.0005(7) -0.0050(7) 0.0160(7)
C(46) 0.0239(7) 0.0569(11) 0.0258(8) 0.0160(7) 0.0018(6) 0.0116(7)
C(47) 0.0375(9) 0.0448(10) 0.0250(8) 0.0162(7) 0.0060(6) 0.0095(7)
C(48) 0.0376(9) 0.0256(8) 0.0342(9) -0.0002(6) -0.0075(7) 0.0073(6)
C(49) 0.0469(10) 0.0523(11) 0.0374(10) 0.0234(9) 0.0087(8) 0.0241(8)
C(50) 0.0449(10) 0.0692(13) 0.0393(10) 0.0207(9) 0.0172(8) 0.0305(9)
C(51) 0.0748(17) 0.0837(18) 0.0570(14) 0.0130(14) -0.0053(12) -0.0234(13)

loop_
_atom_type_symbol
_atom_type_description
_atom_type_scat_dispersion_real
_atom_type_scat_dispersion_imag
_atom_type_scat_source
C C 0.003 0.002
;
International Tables for Crystallography
(1992, Vol. C, Tables 4.2.6.8 and 6.1.1.4)
;
H H 0.000 0.000
;
International Tables for Crystallography
(1992, Vol. C, Table 6.1.1.4)
;
F F 0.017 0.010
;
International Tables for Crystallography
(1992, Vol. C, Tables 4.2.6.8 and 6.1.1.4)
;
N N 0.006 0.003
;
International Tables for Crystallography
(1992, Vol. C, Tables 4.2.6.8 and 6.1.1.4)
;
O O 0.011 0.006
;
International Tables for Crystallography
(1992, Vol. C, Tables 4.2.6.8 and 6.1.1.4)
;
P P 0.102 0.094
;
International Tables for Crystallography
(1992, Vol. C, Tables 4.2.6.8 and 6.1.1.4)
;

loop_
_geom_angle_atom_site_label_1
_geom_angle_atom_site_label_2
_geom_angle_atom_site_label_3
_geom_angle
_geom_angle_publ_flag
_geom_angle_site_symmetry_1
_geom_angle_site_symmetry_2
_geom_angle_site_symmetry_3
O(3) P(1) O(7) 102.35(5) yes . . .
O(3) P(1) O(8) 104.09(6) yes . . .
O(3) P(1) O(9) 109.99(6) yes . . .
O(7) P(1) O(8) 110.80(6) yes . . .
O(7) P(1) O(9) 106.24(6) yes . . .
O(8) P(1) O(9) 121.73(6) yes . . .
O(1) P(2) O(4) 103.81(5) yes . . .
O(1) P(2) O(5) 105.23(6) yes . . .
O(1) P(2) O(6) 108.93(6) yes . . .
O(4) P(2) O(5) 112.07(6) yes . . .
O(4) P(2) O(6) 104.86(6) yes . . .
O(5) P(2) O(6) 120.73(6) yes . . .
P(2) O(1) C(5) 119.13(9) yes . . .
P(1) O(3) C(4) 119.26(9) yes . . .
P(2) O(4) C(6) 119.07(9) yes . . .
P(1) O(7) C(28) 119.84(9) yes . . .
C(19) N(1) C(24) 109.72(11) yes . . .
C(19) N(1) C(26) 108.57(10) yes . . .
C(19) N(1) C(37) 112.01(11) yes . . .
C(24) N(1) C(26) 108.55(12) yes . . .
C(24) N(1) C(37) 111.18(11) yes . . .
C(26) N(1) C(37) 106.69(11) yes . . .
C(25) N(2) C(29) 112.00(11) yes . . .
C(25) N(2) C(31) 109.75(12) yes . . .
C(25) N(2) C(42) 108.72(11) yes . . .
C(29) N(2) C(31) 110.92(11) yes . . .
C(29) N(2) C(42) 107.43(12) yes . . .
C(31) N(2) C(42) 107.88(12) yes . . .
C(2) C(1) C(15) 112.65(12) yes . . .
C(1) C(2) C(7) 110.41(12) yes . . .
C(1) C(2) C(22) 109.69(12) yes . . .
C(7) C(2) C(22) 113.88(12) yes . . .
C(9) C(3) C(18) 112.55(13) yes . . .
C(9) C(3) C(48) 113.48(12) yes . . .
C(18) C(3) C(48) 108.18(12) yes . . .
O(3) C(4) C(29) 110.44(11) yes . . .
O(1) C(5) C(37) 111.67(11) yes . . .
O(4) C(6) C(30) 107.81(13) yes . . .
C(2) C(7) C(13) 122.56(13) yes . . .
C(2) C(7) C(40) 119.92(13) yes . . .
C(13) C(7) C(40) 117.50(15) yes . . .
C(18) C(8) C(39) 113.10(13) yes . . .
C(3) C(9) C(20) 112.29(12) yes . . .
C(3) C(9) C(27) 112.20(12) yes . . .
C(20) C(9) C(27) 109.12(12) yes . . .
C(15) C(10) C(32) 115.12(12) yes . . .
C(15) C(10) C(36) 108.06(12) yes . . .
C(32) C(10) C(36) 112.79(12) yes . . .
C(16) C(11) C(21) 110.60(13) yes . . .
C(16) C(11) C(45) 115.22(14) yes . . .
C(21) C(11) C(45) 108.87(12) yes . . .
C(16) C(12) C(44) 120.01(15) yes . . .
C(7) C(13) C(46) 119.99(14) yes . . .
C(39) C(14) C(48) 113.77(13) yes . . .
C(1) C(15) C(10) 110.82(12) yes . . .
C(11) C(16) C(12) 122.59(14) yes . . .
C(11) C(16) C(43) 119.47(15) yes . . .
C(12) C(16) C(43) 117.90(16) yes . . .
C(32) C(17) C(47) 111.74(14) yes . . .
C(3) C(18) C(8) 111.89(13) yes . . .
C(9) C(20) C(45) 113.32(13) yes . . .
C(11) C(21) C(27) 112.23(13) yes . . .
C(2) C(22) C(36) 111.68(12) yes . . .
C(30) C(23) C(41) 110.60(13) yes . . .
C(30) C(23) C(47) 112.88(13) yes . . .
C(41) C(23) C(47) 110.03(13) yes . . .
C(9) C(27) C(21) 113.08(12) yes . . .
O(7) C(28) C(35) 109.99(13) yes . . .
N(2) C(29) C(4) 115.71(12) yes . . .
C(6) C(30) C(23) 113.99(13) yes . . .
C(10) C(32) C(17) 112.85(13) yes . . .
C(10) C(32) C(38) 114.73(12) yes . . .
C(17) C(32) C(38) 108.92(13) yes . . .
F(2) C(33) C(34) 120.54(15) yes . . .
F(2) C(33) C(46) 118.92(15) yes . . .
C(34) C(33) C(46) 120.54(17) yes . . .
C(33) C(34) C(40) 118.59(15) yes . . .
C(28) C(35) C(39) 114.81(13) yes . . .
C(10) C(36) C(22) 111.68(13) yes . . .
N(1) C(37) C(5) 116.71(12) yes . . .
C(32) C(38) C(41) 111.21(13) yes . . .
C(8) C(39) C(14) 109.62(13) yes . . .
C(8) C(39) C(35) 111.46(12) yes . . .
C(14) C(39) C(35) 109.92(13) yes . . .
C(7) C(40) C(34) 122.05(15) yes . . .
C(23) C(41) C(38) 112.62(14) yes . . .
C(16) C(43) C(50) 122.00(18) yes . . .
F(3) C(44) C(12) 120.21(15) yes . . .
F(3) C(44) C(49) 118.50(17) yes . . .
C(12) C(44) C(49) 121.29(17) yes . . .
C(11) C(45) C(20) 110.98(13) yes . . .
F(1) C(46) C(13) 119.81(14) yes . . .
F(1) C(46) C(33) 118.90(16) yes . . .
C(13) C(46) C(33) 121.30(15) yes . . .
C(17) C(47) C(23) 111.72(14) yes . . .
C(3) C(48) C(14) 112.61(13) yes . . .
F(4) C(49) C(44) 118.38(17) yes . . .
F(4) C(49) C(50) 121.53(17) yes . . .
C(44) C(49) C(50) 120.08(19) yes . . .
C(43) C(50) C(49) 118.69(18) yes . . .
C(51) O(2) H(74) 109.5 no . . .
C(2) C(1) H(7) 109.1 no . . .
C(2) C(1) H(8) 109.1 no . . .
C(15) C(1) H(7) 109.1 no . . .
C(15) C(1) H(8) 109.1 no . . .
H(7) C(1) H(8) 107.8 no . . .
C(1) C(2) H(77) 107.5 no . . .
C(7) C(2) H(77) 107.5 no . . .
C(22) C(2) H(77) 107.5 no . . .
C(9) C(3) H(78) 107.4 no . . .
C(18) C(3) H(78) 107.4 no . . .
C(48) C(3) H(78) 107.4 no . . .
O(3) C(4) H(39) 109.6 no . . .
O(3) C(4) H(40) 109.6 no . . .
C(29) C(4) H(39) 109.6 no . . .
C(29) C(4) H(40) 109.6 no . . .
H(39) C(4) H(40) 108.1 no . . .
O(1) C(5) H(41) 109.3 no . . .
O(1) C(5) H(42) 109.3 no . . .
C(37) C(5) H(41) 109.3 no . . .
C(37) C(5) H(42) 109.3 no . . .
H(41) C(5) H(42) 108.0 no . . .
O(4) C(6) H(43) 110.1 no . . .
O(4) C(6) H(44) 110.1 no . . .
C(30) C(6) H(43) 110.1 no . . .
C(30) C(6) H(44) 110.1 no . . .
H(43) C(6) H(44) 108.5 no . . .
C(18) C(8) H(9) 109.0 no . . .
C(18) C(8) H(10) 109.0 no . . .
C(39) C(8) H(9) 109.0 no . . .
C(39) C(8) H(10) 109.0 no . . .
H(9) C(8) H(10) 107.8 no . . .
C(3) C(9) H(79) 107.7 no . . .
C(20) C(9) H(79) 107.7 no . . .
C(27) C(9) H(79) 107.7 no . . .
C(15) C(10) H(80) 106.8 no . . .
C(32) C(10) H(80) 106.8 no . . .
C(36) C(10) H(80) 106.8 no . . .
C(16) C(11) H(81) 107.3 no . . .
C(21) C(11) H(81) 107.3 no . . .
C(45) C(11) H(81) 107.3 no . . .
C(16) C(12) H(1) 120.0 no . . .
C(44) C(12) H(1) 120.0 no . . .
C(7) C(13) H(2) 120.0 no . . .
C(46) C(13) H(2) 120.0 no . . .
C(39) C(14) H(11) 108.8 no . . .
C(39) C(14) H(12) 108.8 no . . .
C(48) C(14) H(11) 108.8 no . . .
C(48) C(14) H(12) 108.8 no . . .
H(11) C(14) H(12) 107.7 no . . .
C(1) C(15) H(13) 109.5 no . . .
C(1) C(15) H(14) 109.5 no . . .
C(10) C(15) H(13) 109.5 no . . .
C(10) C(15) H(14) 109.5 no . . .
H(13) C(15) H(14) 108.1 no . . .
C(32) C(17) H(15) 109.3 no . . .
C(32) C(17) H(16) 109.3 no . . .
C(47) C(17) H(15) 109.3 no . . .
C(47) C(17) H(16) 109.3 no . . .
H(15) C(17) H(16) 107.9 no . . .
C(3) C(18) H(17) 109.2 no . . .
C(3) C(18) H(18) 109.2 no . . .
C(8) C(18) H(17) 109.2 no . . .
C(8) C(18) H(18) 109.2 no . . .
H(17) C(18) H(18) 107.9 no . . .
N(1) C(19) H(55) 109.5 no . . .
N(1) C(19) H(61) 109.5 no . . .
N(1) C(19) H(62) 109.5 no . . .
H(55) C(19) H(61) 109.5 no . . .
H(55) C(19) H(62) 109.5 no . . .
H(61) C(19) H(62) 109.5 no . . .
C(9) C(20) H(19) 108.9 no . . .
C(9) C(20) H(20) 108.9 no . . .
C(45) C(20) H(19) 108.9 no . . .
C(45) C(20) H(20) 108.9 no . . .
H(19) C(20) H(20) 107.7 no . . .
C(11) C(21) H(21) 109.2 no . . .
C(11) C(21) H(22) 109.1 no . . .
C(27) C(21) H(21) 109.2 no . . .
C(27) C(21) H(22) 109.2 no . . .
H(21) C(21) H(22) 107.9 no . . .
C(2) C(22) H(23) 109.3 no . . .
C(2) C(22) H(24) 109.3 no . . .
C(36) C(22) H(23) 109.3 no . . .
C(36) C(22) H(24) 109.3 no . . .
H(23) C(22) H(24) 108.0 no . . .
C(30) C(23) H(82) 107.7 no . . .
C(41) C(23) H(82) 107.7 no . . .
C(47) C(23) H(82) 107.7 no . . .
N(1) C(24) H(56) 109.5 no . . .
N(1) C(24) H(63) 109.5 no . . .
N(1) C(24) H(64) 109.5 no . . .
H(56) C(24) H(63) 109.5 no . . .
H(56) C(24) H(64) 109.5 no . . .
H(63) C(24) H(64) 109.5 no . . .
N(2) C(25) H(59) 109.5 no . . .
N(2) C(25) H(65) 109.5 no . . .
N(2) C(25) H(66) 109.5 no . . .
H(59) C(25) H(65) 109.5 no . . .
H(59) C(25) H(66) 109.5 no . . .
H(65) C(25) H(66) 109.5 no . . .
N(1) C(26) H(57) 109.5 no . . .
N(1) C(26) H(67) 109.5 no . . .
N(1) C(26) H(68) 109.5 no . . .
H(57) C(26) H(67) 109.5 no . . .
H(57) C(26) H(68) 109.5 no . . .
H(67) C(26) H(68) 109.5 no . . .
C(9) C(27) H(25) 109.0 no . . .
C(9) C(27) H(26) 109.0 no . . .
C(21) C(27) H(25) 109.0 no . . .
C(21) C(27) H(26) 109.0 no . . .
H(25) C(27) H(26) 107.8 no . . .
O(7) C(28) H(45) 109.7 no . . .
O(7) C(28) H(46) 109.7 no . . .
C(35) C(28) H(45) 109.7 no . . .
C(35) C(28) H(46) 109.7 no . . .
H(45) C(28) H(46) 108.2 no . . .
N(2) C(29) H(47) 108.4 no . . .
N(2) C(29) H(48) 108.4 no . . .
C(4) C(29) H(47) 108.3 no . . .
C(4) C(29) H(48) 108.4 no . . .
H(47) C(29) H(48) 107.4 no . . .
C(6) C(30) H(49) 108.8 no . . .
C(6) C(30) H(50) 108.8 no . . .
C(23) C(30) H(49) 108.8 no . . .
C(23) C(30) H(50) 108.7 no . . .
H(49) C(30) H(50) 107.7 no . . .
N(2) C(31) H(60) 109.5 no . . .
N(2) C(31) H(69) 109.5 no . . .
N(2) C(31) H(70) 109.5 no . . .
H(60) C(31) H(69) 109.5 no . . .
H(60) C(31) H(70) 109.5 no . . .
H(69) C(31) H(70) 109.5 no . . .
C(10) C(32) H(83) 106.6 no . . .
C(17) C(32) H(83) 106.6 no . . .
C(38) C(32) H(83) 106.6 no . . .
C(33) C(34) H(3) 120.7 no . . .
C(40) C(34) H(3) 120.7 no . . .
C(28) C(35) H(51) 108.6 no . . .
C(28) C(35) H(52) 108.6 no . . .
C(39) C(35) H(51) 108.6 no . . .
C(39) C(35) H(52) 108.6 no . . .
H(51) C(35) H(52) 107.5 no . . .
C(10) C(36) H(27) 109.3 no . . .
C(10) C(36) H(28) 109.3 no . . .
C(22) C(36) H(27) 109.3 no . . .
C(22) C(36) H(28) 109.3 no . . .
H(27) C(36) H(28) 107.9 no . . .
N(1) C(37) H(53) 108.1 no . . .
N(1) C(37) H(54) 108.1 no . . .
C(5) C(37) H(53) 108.1 no . . .
C(5) C(37) H(54) 108.1 no . . .
H(53) C(37) H(54) 107.3 no . . .
C(32) C(38) H(29) 109.4 no . . .
C(32) C(38) H(30) 109.4 no . . .
C(41) C(38) H(29) 109.4 no . . .
C(41) C(38) H(30) 109.4 no . . .
H(29) C(38) H(30) 108.0 no . . .
C(8) C(39) H(84) 108.6 no . . .
C(14) C(39) H(84) 108.6 no . . .
C(35) C(39) H(84) 108.6 no . . .
C(7) C(40) H(4) 119.0 no . . .
C(34) C(40) H(4) 119.0 no . . .
C(23) C(41) H(31) 109.1 no . . .
C(23) C(41) H(32) 109.1 no . . .
C(38) C(41) H(31) 109.1 no . . .
C(38) C(41) H(32) 109.1 no . . .
H(31) C(41) H(32) 107.8 no . . .
N(2) C(42) H(58) 109.5 no . . .
N(2) C(42) H(71) 109.5 no . . .
N(2) C(42) H(72) 109.5 no . . .
H(58) C(42) H(71) 109.5 no . . .
H(58) C(42) H(72) 109.5 no . . .
H(71) C(42) H(72) 109.5 no . . .
C(16) C(43) H(5) 119.0 no . . .
C(50) C(43) H(5) 119.0 no . . .
C(11) C(45) H(33) 109.4 no . . .
C(11) C(45) H(34) 109.4 no . . .
C(20) C(45) H(33) 109.4 no . . .
C(20) C(45) H(34) 109.4 no . . .
H(33) C(45) H(34) 108.0 no . . .
C(17) C(47) H(35) 109.3 no . . .
C(17) C(47) H(36) 109.3 no . . .
C(23) C(47) H(35) 109.3 no . . .
C(23) C(47) H(36) 109.3 no . . .
H(35) C(47) H(36) 107.9 no . . .
C(3) C(48) H(37) 109.1 no . . .
C(3) C(48) H(38) 109.1 no . . .
C(14) C(48) H(37) 109.1 no . . .
C(14) C(48) H(38) 109.1 no . . .
H(37) C(48) H(38) 107.8 no . . .
C(43) C(50) H(6) 120.6 no . . .
C(49) C(50) H(6) 120.7 no . . .
O(2) C(51) H(73) 109.5 no . . .
O(2) C(51) H(75) 109.5 no . . .
O(2) C(51) H(76) 109.5 no . . .
H(73) C(51) H(75) 109.5 no . . .
H(73) C(51) H(76) 109.5 no . . .
H(75) C(51) H(76) 109.5 no . . .

loop_
_geom_bond_atom_site_label_1
_geom_bond_atom_site_label_2
_geom_bond_distance
_geom_bond_publ_flag
_geom_bond_site_symmetry_1
_geom_bond_site_symmetry_2
P(1) O(3) 1.6196(10) yes . .
P(1) O(7) 1.5995(10) yes . .
P(1) O(8) 1.4710(11) yes . .
P(1) O(9) 1.4739(13) yes . .
P(2) O(1) 1.6118(10) yes . .
P(2) O(4) 1.5965(10) yes . .
P(2) O(5) 1.4668(11) yes . .
P(2) O(6) 1.4859(13) yes . .
F(1) C(46) 1.3513(19) yes . .
F(2) C(33) 1.358(2) yes . .
F(3) C(44) 1.353(2) yes . .
F(4) C(49) 1.349(2) yes . .
O(1) C(5) 1.4309(16) yes . .
O(2) C(51) 1.368(2) yes . .
O(3) C(4) 1.4313(17) yes . .
O(4) C(6) 1.437(2) yes . .
O(7) C(28) 1.442(2) yes . .
N(1) C(19) 1.5003(18) yes . .
N(1) C(24) 1.494(2) yes . .
N(1) C(26) 1.497(2) yes . .
N(1) C(37) 1.515(2) yes . .
N(2) C(25) 1.4939(18) yes . .
N(2) C(29) 1.513(2) yes . .
N(2) C(31) 1.490(2) yes . .
N(2) C(42) 1.494(2) yes . .
C(1) C(2) 1.539(2) yes . .
C(1) C(15) 1.522(2) yes . .
C(2) C(7) 1.514(2) yes . .
C(2) C(22) 1.523(2) yes . .
C(3) C(9) 1.534(2) yes . .
C(3) C(18) 1.530(2) yes . .
C(3) C(48) 1.530(2) yes . .
C(4) C(29) 1.511(2) yes . .
C(5) C(37) 1.508(2) yes . .
C(6) C(30) 1.505(2) yes . .
C(7) C(13) 1.391(2) yes . .
C(7) C(40) 1.392(2) yes . .
C(8) C(18) 1.521(2) yes . .
C(8) C(39) 1.526(2) yes . .
C(9) C(20) 1.535(2) yes . .
C(9) C(27) 1.534(2) yes . .
C(10) C(15) 1.528(2) yes . .
C(10) C(32) 1.534(2) yes . .
C(10) C(36) 1.526(2) yes . .
C(11) C(16) 1.510(2) yes . .
C(11) C(21) 1.530(2) yes . .
C(11) C(45) 1.521(2) yes . .
C(12) C(16) 1.384(2) yes . .
C(12) C(44) 1.369(2) yes . .
C(13) C(46) 1.371(2) yes . .
C(14) C(39) 1.529(2) yes . .
C(14) C(48) 1.523(2) yes . .
C(16) C(43) 1.389(2) yes . .
C(17) C(32) 1.527(2) yes . .
C(17) C(47) 1.523(2) yes . .
C(20) C(45) 1.522(2) yes . .
C(21) C(27) 1.523(2) yes . .
C(22) C(36) 1.523(2) yes . .
C(23) C(30) 1.528(2) yes . .
C(23) C(41) 1.523(2) yes . .
C(23) C(47) 1.525(2) yes . .
C(28) C(35) 1.506(2) yes . .
C(32) C(38) 1.522(2) yes . .
C(33) C(34) 1.365(2) yes . .
C(33) C(46) 1.364(2) yes . .
C(34) C(40) 1.383(2) yes . .
C(35) C(39) 1.532(2) yes . .
C(38) C(41) 1.524(2) yes . .
C(43) C(50) 1.378(2) yes . .
C(44) C(49) 1.369(2) yes . .
C(49) C(50) 1.372(2) yes . .
O(2) H(74) 0.840 no . .
C(1) H(7) 0.990 no . .
C(1) H(8) 0.990 no . .
C(2) H(77) 1.000 no . .
C(3) H(78) 1.000 no . .
C(4) H(39) 0.990 no . .
C(4) H(40) 0.990 no . .
C(5) H(41) 0.990 no . .
C(5) H(42) 0.990 no . .
C(6) H(43) 0.990 no . .
C(6) H(44) 0.990 no . .
C(8) H(9) 0.990 no . .
C(8) H(10) 0.990 no . .
C(9) H(79) 1.000 no . .
C(10) H(80) 1.000 no . .
C(11) H(81) 1.000 no . .
C(12) H(1) 0.950 no . .
C(13) H(2) 0.950 no . .
C(14) H(11) 0.990 no . .
C(14) H(12) 0.990 no . .
C(15) H(13) 0.990 no . .
C(15) H(14) 0.990 no . .
C(17) H(15) 0.990 no . .
C(17) H(16) 0.990 no . .
C(18) H(17) 0.990 no . .
C(18) H(18) 0.990 no . .
C(19) H(55) 0.980 no . .
C(19) H(61) 0.980 no . .
C(19) H(62) 0.980 no . .
C(20) H(19) 0.990 no . .
C(20) H(20) 0.990 no . .
C(21) H(21) 0.990 no . .
C(21) H(22) 0.990 no . .
C(22) H(23) 0.990 no . .
C(22) H(24) 0.990 no . .
C(23) H(82) 1.000 no . .
C(24) H(56) 0.980 no . .
C(24) H(63) 0.980 no . .
C(24) H(64) 0.980 no . .
C(25) H(59) 0.980 no . .
C(25) H(65) 0.980 no . .
C(25) H(66) 0.980 no . .
C(26) H(57) 0.980 no . .
C(26) H(67) 0.980 no . .
C(26) H(68) 0.980 no . .
C(27) H(25) 0.990 no . .
C(27) H(26) 0.990 no . .
C(28) H(45) 0.990 no . .
C(28) H(46) 0.990 no . .
C(29) H(47) 0.990 no . .
C(29) H(48) 0.990 no . .
C(30) H(49) 0.990 no . .
C(30) H(50) 0.990 no . .
C(31) H(60) 0.980 no . .
C(31) H(69) 0.980 no . .
C(31) H(70) 0.980 no . .
C(32) H(83) 1.000 no . .
C(34) H(3) 0.950 no . .
C(35) H(51) 0.990 no . .
C(35) H(52) 0.990 no . .
C(36) H(27) 0.990 no . .
C(36) H(28) 0.990 no . .
C(37) H(53) 0.990 no . .
C(37) H(54) 0.990 no . .
C(38) H(29) 0.990 no . .
C(38) H(30) 0.990 no . .
C(39) H(84) 1.000 no . .
C(40) H(4) 0.950 no . .
C(41) H(31) 0.990 no . .
C(41) H(32) 0.990 no . .
C(42) H(58) 0.980 no . .
C(42) H(71) 0.980 no . .
C(42) H(72) 0.980 no . .
C(43) H(5) 0.950 no . .
C(45) H(33) 0.990 no . .
C(45) H(34) 0.990 no . .
C(47) H(35) 0.990 no . .
C(47) H(36) 0.990 no . .
C(48) H(37) 0.990 no . .
C(48) H(38) 0.990 no . .
C(50) H(6) 0.950 no . .
C(51) H(73) 0.980 no . .
C(51) H(75) 0.980 no . .
C(51) H(76) 0.980 no . .

loop_
_geom_contact_atom_site_label_1
_geom_contact_atom_site_label_2
_geom_contact_distance
_geom_contact_publ_flag
_geom_contact_site_symmetry_1
_geom_contact_site_symmetry_2
F(1) O(1) 3.3007(16) ? . 2_576
F(1) C(6) 3.3833(19) ? . 2_576
F(1) C(25) 3.286(2) ? . 2_575
F(1) C(47) 3.528(2) ? . 2_576
F(2) C(5) 3.390(2) ? . 2_576
F(2) C(26) 3.096(2) ? . 1_564
F(2) C(37) 3.380(2) ? . 2_576
F(3) C(2) 3.547(2) ? . 2_666
F(3) C(36) 3.515(2) ? . 2_666
F(4) O(5) 3.4967(18) ? . 1_545
F(4) C(6) 3.574(2) ? . 1_545
F(4) C(42) 3.038(2) ? . 1_546
O(1) F(1) 3.3007(16) ? . 2_576
O(2) O(4) 3.509(2) ? . 2_666
O(2) O(6) 2.636(2) ? . 2_666
O(2) C(19) 3.292(2) ? . 1_554
O(2) C(26) 3.423(2) ? . 1_554
O(2) C(34) 3.450(2) ? . 1_545
O(3) C(19) 3.417(2) ? . 1_554
O(4) O(2) 3.509(2) ? . 2_666
O(4) C(40) 3.5238(19) ? . 2_676
O(4) C(51) 3.495(3) ? . 2_666
O(5) F(4) 3.4967(18) ? . 1_565
O(5) N(2) 3.4725(15) ? . 2_676
O(5) C(29) 3.1088(17) ? . 2_676
O(5) C(31) 3.426(2) ? . 2_676
O(5) C(42) 3.302(2) ? . 1_556
O(5) C(42) 3.2868(19) ? . 2_676
O(6) O(2) 2.636(2) ? . 2_666
O(6) C(24) 3.436(2) ? . 2_667
O(6) C(51) 3.417(2) ? . 2_666
O(7) C(22) 3.4341(18) ? . .
O(7) C(43) 3.500(2) ? . 2_566
O(8) N(1) 3.4500(15) ? . 2_566
O(8) C(24) 3.3896(19) ? . 2_566
O(8) C(26) 3.388(2) ? . 1_554
O(8) C(26) 3.1848(18) ? . 2_566
O(8) C(37) 3.1862(17) ? . 2_566
O(9) C(25) 3.406(2) ? . 2_575
O(9) C(31) 3.463(2) ? . 2_575
O(9) C(50) 3.399(2) ? . 2_566
N(1) O(8) 3.4500(15) ? . 2_566
N(2) O(5) 3.4725(15) ? . 2_676
C(2) F(3) 3.547(2) ? . 2_666
C(5) F(2) 3.390(2) ? . 2_576
C(6) F(1) 3.3833(19) ? . 2_576
C(6) F(4) 3.574(2) ? . 1_565
C(12) C(51) 3.548(2) ? . 2_666
C(19) O(2) 3.292(2) ? . 1_556
C(19) O(3) 3.417(2) ? . 1_556
C(22) O(7) 3.4341(18) ? . .
C(24) O(6) 3.436(2) ? . 2_667
C(24) O(8) 3.3896(19) ? . 2_566
C(25) F(1) 3.286(2) ? . 2_575
C(25) O(9) 3.406(2) ? . 2_575
C(26) F(2) 3.096(2) ? . 1_546
C(26) O(2) 3.423(2) ? . 1_556
C(26) O(8) 3.388(2) ? . 1_556
C(26) O(8) 3.1848(18) ? . 2_566
C(29) O(5) 3.1088(17) ? . 2_676
C(31) O(5) 3.426(2) ? . 2_676
C(31) O(9) 3.463(2) ? . 2_575
C(31) C(34) 3.504(2) ? . .
C(34) O(2) 3.450(2) ? . 1_565
C(34) C(31) 3.504(2) ? . .
C(36) F(3) 3.515(2) ? . 2_666
C(37) F(2) 3.380(2) ? . 2_576
C(37) O(8) 3.1862(17) ? . 2_566
C(40) O(4) 3.5238(19) ? . 2_676
C(42) F(4) 3.038(2) ? . 1_564
C(42) O(5) 3.302(2) ? . 1_554
C(42) O(5) 3.2868(19) ? . 2_676
C(43) O(7) 3.500(2) ? . 2_566
C(47) F(1) 3.528(2) ? . 2_576
C(50) O(9) 3.399(2) ? . 2_566
C(51) O(4) 3.495(3) ? . 2_666
C(51) O(6) 3.417(2) ? . 2_666
C(51) C(12) 3.548(2) ? . 2_666
P(1) H(5) 3.559 ? . 2_566
P(1) H(6) 3.443 ? . 2_566
P(1) H(56) 3.537 ? . 2_566
P(1) H(67) 3.366 ? . 1_554
P(1) H(69) 3.485 ? . 2_575
P(2) H(3) 3.569 ? . 2_676
P(2) H(4) 3.565 ? . 2_676
P(2) H(48) 3.579 ? . 2_676
P(2) H(58) 3.441 ? . 1_556
P(2) H(70) 3.217 ? . 2_676
P(2) H(71) 3.428 ? . 2_676
P(2) H(74) 2.921 ? . 2_666
F(1) H(12) 3.441 ? . 1_565
F(1) H(35) 3.143 ? . 2_576
F(1) H(36) 2.987 ? . 2_576
F(1) H(42) 3.049 ? . 2_576
F(1) H(44) 2.415 ? . 2_576
F(1) H(65) 2.691 ? . 2_575
F(1) H(66) 2.991 ? . 2_575
F(2) H(12) 3.158 ? . 1_565
F(2) H(42) 2.726 ? . 2_576
F(2) H(51) 3.562 ? . 1_565
F(2) H(53) 3.218 ? . 2_576
F(2) H(54) 2.971 ? . 2_576
F(2) H(57) 2.788 ? . 1_564
F(2) H(65) 3.371 ? . 2_575
F(2) H(67) 3.269 ? . 1_564
F(2) H(68) 2.740 ? . 1_564
F(2) H(84) 3.081 ? . 1_565
F(3) H(9) 3.203 ? . 2_666
F(3) H(14) 2.840 ? . 2_666
F(3) H(27) 2.635 ? . 2_666
F(3) H(30) 3.319 ? . 2_666
F(3) H(39) 3.077 ? . 2_666
F(3) H(45) 2.954 ? . 2_666
F(3) H(73) 3.586 ? . 2_666
F(3) H(77) 2.664 ? . 2_666
F(3) H(82) 3.595 ? . 1_545
F(4) H(36) 3.341 ? . 1_545
F(4) H(39) 3.056 ? . 2_666
F(4) H(43) 2.907 ? . 1_545
F(4) H(44) 3.318 ? . 1_545
F(4) H(48) 3.059 ? . 2_666
F(4) H(58) 2.715 ? . 1_546
F(4) H(71) 3.236 ? . 1_546
F(4) H(72) 2.686 ? . 1_546
O(1) H(47) 3.117 ? . 1_556
O(1) H(58) 3.323 ? . 1_556
O(1) H(65) 2.862 ? . 1_556
O(2) H(3) 2.540 ? . 1_545
O(2) H(41) 3.544 ? . 2_666
O(2) H(61) 2.360 ? . 1_554
O(2) H(63) 3.172 ? . 1_554
O(2) H(64) 3.264 ? . 2_666
O(2) H(68) 2.530 ? . 1_554
O(2) H(84) 3.258 ? . .
O(3) H(54) 3.038 ? . 1_554
O(3) H(62) 2.451 ? . 1_554
O(3) H(67) 3.275 ? . 1_554
O(4) H(3) 3.346 ? . 2_676
O(4) H(4) 2.731 ? . 2_676
O(4) H(74) 2.940 ? . 2_666
O(4) H(76) 2.850 ? . 2_666
O(5) H(47) 3.083 ? . 1_556
O(5) H(48) 2.187 ? . 2_676
O(5) H(58) 2.382 ? . 1_556
O(5) H(70) 2.626 ? . 2_676
O(5) H(71) 3.501 ? . 1_556
O(5) H(71) 2.442 ? . 2_676
O(6) H(3) 2.957 ? . 2_676
O(6) H(63) 2.462 ? . 2_667
O(6) H(70) 3.096 ? . 2_676
O(6) H(74) 1.799 ? . 2_666
O(6) H(75) 3.484 ? . 2_666
O(6) H(76) 3.437 ? . 2_666
O(7) H(5) 2.649 ? . 2_566
O(7) H(6) 3.483 ? . 2_566
O(7) H(23) 2.480 ? . .
O(8) H(53) 2.294 ? . 2_566
O(8) H(54) 2.973 ? . 1_554
O(8) H(56) 2.592 ? . 2_566
O(8) H(57) 2.328 ? . 2_566
O(8) H(67) 2.425 ? . 1_554
O(9) H(5) 3.551 ? . 2_566
O(9) H(6) 2.524 ? . 2_566
O(9) H(66) 2.511 ? . 2_575
O(9) H(69) 2.583 ? . 2_575
O(9) H(72) 2.973 ? . 2_575
C(1) H(21) 3.095 ? . 1_565
C(1) H(26) 3.423 ? . 1_565
C(1) H(79) 3.105 ? . 1_565
C(1) H(82) 3.223 ? . 2_676
C(4) H(62) 3.129 ? . 1_554
C(4) H(77) 3.542 ? . .
C(6) H(4) 2.922 ? . 2_676
C(7) H(37) 3.216 ? . 1_565
C(7) H(40) 3.242 ? . .
C(8) H(27) 3.179 ? . .
C(8) H(28) 3.457 ? . .
C(8) H(30) 3.153 ? . .
C(8) H(73) 3.265 ? . .
C(9) H(8) 3.193 ? . 1_545
C(10) H(21) 3.334 ? . 1_565
C(11) H(52) 3.324 ? . 2_566
C(12) H(9) 3.541 ? . 2_666
C(12) H(15) 3.131 ? . 1_545
C(12) H(30) 3.358 ? . 2_666
C(12) H(73) 2.875 ? . 2_666
C(12) H(75) 3.406 ? . 2_666
C(13) H(35) 3.309 ? . 2_576
C(13) H(36) 3.523 ? . 2_576
C(13) H(37) 3.339 ? . 1_565
C(13) H(40) 3.495 ? . .
C(13) H(60) 3.584 ? . .
C(14) H(25) 3.422 ? . 2_566
C(15) H(21) 2.901 ? . 1_565
C(15) H(29) 3.329 ? . 2_676
C(15) H(82) 3.064 ? . 2_676
C(16) H(15) 3.425 ? . 1_545
C(16) H(73) 3.297 ? . 2_666
C(16) H(75) 3.213 ? . 2_666
C(17) H(21) 3.456 ? . 1_565
C(17) H(24) 3.410 ? . 2_576
C(18) H(30) 3.431 ? . .
C(18) H(31) 3.519 ? . .
C(18) H(34) 3.503 ? . 2_666
C(18) H(73) 3.403 ? . .
C(19) H(46) 3.539 ? . 1_556
C(19) H(47) 3.390 ? . 1_556
C(19) H(63) 3.554 ? . 2_667
C(19) H(64) 3.497 ? . 2_667
C(19) H(74) 3.482 ? . 1_556
C(20) H(19) 3.501 ? . 2_666
C(20) H(31) 3.212 ? . .
C(21) H(8) 3.176 ? . 1_545
C(21) H(13) 3.238 ? . 1_545
C(21) H(16) 3.529 ? . 1_545
C(21) H(28) 3.023 ? . 2_566
C(21) H(52) 3.470 ? . 2_566
C(21) H(80) 3.507 ? . 1_545
C(22) H(16) 3.413 ? . 2_576
C(22) H(22) 3.270 ? . 2_566
C(22) H(45) 3.477 ? . .
C(23) H(7) 3.258 ? . 2_676
C(23) H(14) 3.456 ? . 2_676
C(24) H(55) 3.460 ? . 2_667
C(24) H(61) 3.593 ? . 2_667
C(24) H(64) 3.538 ? . 2_667
C(24) H(74) 3.586 ? . 1_556
C(25) H(59) 3.321 ? . 2_575
C(25) H(60) 3.097 ? . 2_575
C(25) H(66) 3.594 ? . 2_575
C(25) H(69) 3.354 ? . 2_575
C(26) H(46) 3.100 ? . 1_556
C(26) H(53) 3.146 ? . 2_567
C(26) H(54) 3.432 ? . 2_567
C(26) H(74) 3.570 ? . 1_556
C(27) H(8) 2.983 ? . 1_545
C(27) H(11) 3.419 ? . 2_566
C(27) H(28) 3.186 ? . 2_566
C(27) H(83) 3.430 ? . 2_566
C(28) H(5) 3.446 ? . 2_566
C(28) H(23) 3.139 ? . .
C(28) H(27) 3.383 ? . .
C(28) H(67) 3.349 ? . 1_554
C(29) H(62) 3.351 ? . 1_554
C(29) H(71) 3.397 ? . 2_675
C(30) H(4) 3.362 ? . 2_676
C(30) H(7) 3.307 ? . 2_676
C(31) H(59) 3.088 ? . 2_575
C(31) H(66) 3.364 ? . 2_575
C(33) H(12) 3.179 ? . 1_565
C(33) H(37) 3.173 ? . 1_565
C(33) H(60) 3.157 ? . .
C(33) H(68) 3.550 ? . 1_564
C(33) H(70) 3.491 ? . .
C(33) H(84) 3.268 ? . 1_565
C(34) H(37) 3.064 ? . 1_565
C(34) H(60) 3.210 ? . .
C(34) H(68) 3.496 ? . 1_564
C(34) H(70) 2.990 ? . .
C(34) H(74) 3.364 ? . 1_565
C(34) H(84) 3.262 ? . 1_565
C(35) H(5) 3.140 ? . 2_566
C(35) H(81) 3.312 ? . 2_566
C(36) H(9) 3.595 ? . .
C(36) H(10) 3.084 ? . .
C(36) H(22) 3.032 ? . 2_566
C(36) H(45) 3.268 ? . .
C(36) H(52) 3.489 ? . .
C(37) H(57) 3.306 ? . 2_567
C(37) H(67) 3.321 ? . 2_567
C(38) H(1) 3.178 ? . 2_666
C(38) H(10) 3.510 ? . .
C(38) H(13) 3.518 ? . 2_676
C(38) H(17) 3.439 ? . .
C(40) H(37) 3.072 ? . 1_565
C(40) H(40) 3.556 ? . .
C(40) H(43) 3.359 ? . 2_676
C(40) H(60) 3.447 ? . .
C(40) H(70) 3.313 ? . .
C(41) H(17) 3.191 ? . .
C(41) H(19) 3.456 ? . .
C(41) H(20) 3.370 ? . .
C(41) H(33) 3.440 ? . 2_666
C(42) H(6) 3.333 ? . 1_564
C(42) H(48) 3.387 ? . 2_675
C(43) H(23) 3.593 ? . 2_566
C(43) H(52) 3.377 ? . 2_566
C(43) H(75) 3.351 ? . 2_666
C(44) H(15) 3.317 ? . 1_545
C(44) H(36) 3.527 ? . 1_545
C(44) H(73) 3.165 ? . 2_666
C(45) H(17) 3.472 ? . 2_666
C(45) H(19) 3.486 ? . 2_666
C(45) H(32) 3.529 ? . 2_666
C(46) H(12) 3.323 ? . 1_565
C(46) H(35) 3.425 ? . 2_576
C(46) H(37) 3.312 ? . 1_565
C(46) H(60) 3.337 ? . .
C(46) H(65) 3.373 ? . 2_575
C(46) H(66) 3.272 ? . 2_575
C(47) H(2) 3.282 ? . 2_576
C(49) H(36) 3.120 ? . 1_545
C(49) H(72) 3.271 ? . 1_546
C(50) H(36) 3.348 ? . 1_545
C(50) H(72) 3.082 ? . 1_546
C(51) H(3) 3.429 ? . 1_545
C(51) H(9) 3.445 ? . .
C(51) H(18) 3.240 ? . .
C(51) H(34) 3.165 ? . 2_666
C(51) H(41) 3.375 ? . 2_666
C(51) H(61) 3.221 ? . 1_554
C(51) H(64) 3.593 ? . 2_666
H(1) C(38) 3.178 ? . 2_666
H(1) H(9) 3.043 ? . 2_666
H(1) H(13) 3.599 ? . 1_545
H(1) H(15) 3.341 ? . 1_545
H(1) H(17) 3.246 ? . 2_666
H(1) H(29) 3.044 ? . 2_666
H(1) H(30) 2.517 ? . 2_666
H(1) H(32) 3.352 ? . 2_666
H(1) H(73) 2.964 ? . 2_666
H(2) C(47) 3.282 ? . 2_576
H(2) H(6) 3.324 ? . 2_566
H(2) H(16) 3.018 ? . 2_576
H(2) H(35) 2.962 ? . 2_576
H(2) H(36) 2.890 ? . 2_576
H(3) P(2) 3.569 ? . 2_676
H(3) O(2) 2.540 ? . 1_565
H(3) O(4) 3.346 ? . 2_676
H(3) O(6) 2.957 ? . 2_676
H(3) C(51) 3.429 ? . 1_565
H(3) H(37) 3.515 ? . 1_565
H(3) H(60) 3.596 ? . .
H(3) H(68) 2.831 ? . 1_564
H(3) H(70) 2.968 ? . .
H(3) H(74) 2.423 ? . 1_565
H(3) H(76) 3.261 ? . 1_565
H(3) H(84) 3.073 ? . 1_565
H(4) P(2) 3.565 ? . 2_676
H(4) O(4) 2.731 ? . 2_676
H(4) C(6) 2.922 ? . 2_676
H(4) C(30) 3.362 ? . 2_676
H(4) H(37) 3.529 ? . 1_565
H(4) H(43) 2.467 ? . 2_676
H(4) H(50) 2.868 ? . 2_676
H(4) H(70) 3.486 ? . .
H(5) P(1) 3.559 ? . 2_566
H(5) O(7) 2.649 ? . 2_566
H(5) O(9) 3.551 ? . 2_566
H(5) C(28) 3.446 ? . 2_566
H(5) C(35) 3.140 ? . 2_566
H(5) H(23) 2.965 ? . 2_566
H(5) H(51) 3.104 ? . 2_566
H(5) H(52) 2.512 ? . 2_566
H(6) P(1) 3.443 ? . 2_566
H(6) O(7) 3.483 ? . 2_566
H(6) O(9) 2.524 ? . 2_566
H(6) C(42) 3.333 ? . 1_546
H(6) H(2) 3.324 ? . 2_566
H(6) H(36) 3.573 ? . 1_545
H(6) H(58) 3.546 ? . 1_546
H(6) H(66) 3.442 ? . 1_546
H(6) H(72) 2.401 ? . 1_546
H(7) C(23) 3.258 ? . 2_676
H(7) C(30) 3.307 ? . 2_676
H(7) H(21) 3.390 ? . 1_565
H(7) H(32) 3.119 ? . 2_676
H(7) H(43) 3.242 ? . 2_676
H(7) H(50) 2.743 ? . 2_676
H(7) H(79) 2.784 ? . 1_565
H(7) H(82) 2.586 ? . 2_676
H(8) C(9) 3.193 ? . 1_565
H(8) C(21) 3.176 ? . 1_565
H(8) C(27) 2.983 ? . 1_565
H(8) H(21) 2.538 ? . 1_565
H(8) H(26) 2.444 ? . 1_565
H(8) H(37) 3.122 ? . 1_565
H(8) H(38) 3.519 ? . 1_565
H(8) H(79) 2.538 ? . 1_565
H(9) F(3) 3.203 ? . 2_666
H(9) C(12) 3.541 ? . 2_666
H(9) C(36) 3.595 ? . .
H(9) C(51) 3.445 ? . .
H(9) H(1) 3.043 ? . 2_666
H(9) H(27) 2.787 ? . .
H(9) H(28) 3.516 ? . .
H(9) H(30) 2.894 ? . .
H(9) H(73) 2.562 ? . .
H(10) C(36) 3.084 ? . .
H(10) C(38) 3.510 ? . .
H(10) H(25) 2.818 ? . 2_566
H(10) H(27) 2.659 ? . .
H(10) H(28) 2.611 ? . .
H(10) H(30) 2.750 ? . .
H(10) H(31) 3.510 ? . .
H(10) H(83) 3.190 ? . .
H(11) C(27) 3.419 ? . 2_566
H(11) H(20) 2.824 ? . 2_566
H(11) H(25) 2.527 ? . 2_566
H(11) H(78) 3.342 ? . 2_566
H(11) H(81) 2.881 ? . 2_566
H(12) F(1) 3.441 ? . 1_545
H(12) F(2) 3.158 ? . 1_545
H(12) C(33) 3.179 ? . 1_545
H(12) C(46) 3.323 ? . 1_545
H(12) H(35) 3.446 ? . 2_566
H(12) H(42) 3.113 ? . 2_566
H(12) H(49) 3.215 ? . 2_566
H(13) C(21) 3.238 ? . 1_565
H(13) C(38) 3.518 ? . 2_676
H(13) H(1) 3.599 ? . 1_565
H(13) H(21) 2.249 ? . 1_565
H(13) H(29) 2.720 ? . 2_676
H(13) H(32) 3.151 ? . 2_676
H(13) H(33) 3.477 ? . 1_565
H(13) H(82) 3.099 ? . 2_676
H(14) F(3) 2.840 ? . 2_666
H(14) C(23) 3.456 ? . 2_676
H(14) H(15) 3.509 ? . 2_676
H(14) H(29) 3.017 ? . 2_676
H(14) H(82) 2.499 ? . 2_676
H(15) C(12) 3.131 ? . 1_565
H(15) C(16) 3.425 ? . 1_565
H(15) C(44) 3.317 ? . 1_565
H(15) H(1) 3.341 ? . 1_565
H(15) H(14) 3.509 ? . 2_676
H(15) H(21) 2.994 ? . 1_565
H(15) H(22) 3.584 ? . 1_565
H(15) H(29) 3.455 ? . 2_676
H(16) C(21) 3.529 ? . 1_565
H(16) C(22) 3.413 ? . 2_576
H(16) H(2) 3.018 ? . 2_576
H(16) H(21) 3.103 ? . 1_565
H(16) H(22) 3.039 ? . 1_565
H(16) H(24) 2.446 ? . 2_576
H(17) C(38) 3.439 ? . .
H(17) C(41) 3.191 ? . .
H(17) C(45) 3.472 ? . 2_666
H(17) H(1) 3.246 ? . 2_666
H(17) H(30) 2.786 ? . .
H(17) H(31) 2.725 ? . .
H(17) H(32) 3.015 ? . .
H(17) H(33) 2.986 ? . 2_666
H(17) H(34) 3.044 ? . 2_666
H(18) C(51) 3.240 ? . .
H(18) H(34) 3.029 ? . 2_666
H(18) H(73) 2.835 ? . .
H(18) H(76) 2.849 ? . .
H(19) C(20) 3.501 ? . 2_666
H(19) C(41) 3.456 ? . .
H(19) C(45) 3.486 ? . 2_666
H(19) H(19) 2.720 ? . 2_666
H(19) H(31) 2.952 ? . .
H(19) H(32) 3.014 ? . .
H(19) H(33) 3.116 ? . 2_666
H(19) H(34) 3.320 ? . 2_666
H(20) C(41) 3.370 ? . .
H(20) H(11) 2.824 ? . 2_566
H(20) H(31) 2.570 ? . .
H(20) H(32) 3.333 ? . .
H(20) H(49) 3.069 ? . .
H(21) C(1) 3.095 ? . 1_545
H(21) C(10) 3.334 ? . 1_545
H(21) C(15) 2.901 ? . 1_545
H(21) C(17) 3.456 ? . 1_545
H(21) H(7) 3.390 ? . 1_545
H(21) H(8) 2.538 ? . 1_545
H(21) H(13) 2.249 ? . 1_545
H(21) H(15) 2.994 ? . 1_545
H(21) H(16) 3.103 ? . 1_545
H(21) H(80) 2.847 ? . 1_545
H(22) C(22) 3.270 ? . 2_566
H(22) C(36) 3.032 ? . 2_566
H(22) H(15) 3.584 ? . 1_545
H(22) H(16) 3.039 ? . 1_545
H(22) H(23) 3.255 ? . 2_566
H(22) H(24) 2.947 ? . 2_566
H(22) H(28) 2.192 ? . 2_566
H(22) H(52) 3.014 ? . 2_566
H(22) H(80) 3.343 ? . 1_545
H(23) O(7) 2.480 ? . .
H(23) C(28) 3.139 ? . .
H(23) C(43) 3.593 ? . 2_566
H(23) H(5) 2.965 ? . 2_566
H(23) H(22) 3.255 ? . 2_566
H(23) H(40) 3.399 ? . .
H(23) H(45) 2.891 ? . .
H(23) H(52) 3.248 ? . .
H(24) C(17) 3.410 ? . 2_576
H(24) H(16) 2.446 ? . 2_576
H(24) H(22) 2.947 ? . 2_566
H(25) C(14) 3.422 ? . 2_566
H(25) H(10) 2.818 ? . 2_566
H(25) H(11) 2.527 ? . 2_566
H(25) H(28) 2.941 ? . 2_566
H(25) H(52) 3.068 ? . 2_566
H(25) H(78) 3.052 ? . 2_566
H(25) H(83) 3.300 ? . 2_566
H(26) C(1) 3.423 ? . 1_545
H(26) H(8) 2.444 ? . 1_545
H(26) H(28) 3.032 ? . 2_566
H(26) H(80) 3.583 ? . 1_545
H(26) H(83) 2.714 ? . 2_566
H(27) F(3) 2.635 ? . 2_666
H(27) C(8) 3.179 ? . .
H(27) C(28) 3.383 ? . .
H(27) H(9) 2.787 ? . .
H(27) H(10) 2.659 ? . .
H(27) H(45) 2.602 ? . .
H(27) H(52) 3.369 ? . .
H(28) C(8) 3.457 ? . .
H(28) C(21) 3.023 ? . 2_566
H(28) C(27) 3.186 ? . 2_566
H(28) H(9) 3.516 ? . .
H(28) H(10) 2.611 ? . .
H(28) H(22) 2.192 ? . 2_566
H(28) H(25) 2.941 ? . 2_566
H(28) H(26) 3.032 ? . 2_566
H(28) H(45) 3.358 ? . .
H(28) H(52) 2.891 ? . .
H(29) C(15) 3.329 ? . 2_676
H(29) H(1) 3.044 ? . 2_666
H(29) H(13) 2.720 ? . 2_676
H(29) H(14) 3.017 ? . 2_676
H(29) H(15) 3.455 ? . 2_676
H(29) H(29) 3.060 ? . 2_676
H(30) F(3) 3.319 ? . 2_666
H(30) C(8) 3.153 ? . .
H(30) C(12) 3.358 ? . 2_666
H(30) C(18) 3.431 ? . .
H(30) H(1) 2.517 ? . 2_666
H(30) H(9) 2.894 ? . .
H(30) H(10) 2.750 ? . .
H(30) H(17) 2.786 ? . .
H(30) H(33) 3.424 ? . 2_666
H(31) C(18) 3.519 ? . .
H(31) C(20) 3.212 ? . .
H(31) H(10) 3.510 ? . .
H(31) H(17) 2.725 ? . .
H(31) H(19) 2.952 ? . .
H(31) H(20) 2.570 ? . .
H(31) H(38) 3.471 ? . 2_566
H(31) H(78) 3.331 ? . .
H(32) C(45) 3.529 ? . 2_666
H(32) H(1) 3.352 ? . 2_666
H(32) H(7) 3.119 ? . 2_676
H(32) H(13) 3.151 ? . 2_676
H(32) H(17) 3.015 ? . .
H(32) H(19) 3.014 ? . .
H(32) H(20) 3.333 ? . .
H(32) H(33) 2.567 ? . 2_666
H(32) H(79) 3.459 ? . 2_666
H(33) C(41) 3.440 ? . 2_666
H(33) H(13) 3.477 ? . 1_545
H(33) H(17) 2.986 ? . 2_666
H(33) H(19) 3.116 ? . 2_666
H(33) H(30) 3.424 ? . 2_666
H(33) H(32) 2.567 ? . 2_666
H(34) C(18) 3.503 ? . 2_666
H(34) C(51) 3.165 ? . 2_666
H(34) H(17) 3.044 ? . 2_666
H(34) H(18) 3.029 ? . 2_666
H(34) H(19) 3.320 ? . 2_666
H(34) H(50) 3.509 ? . .
H(34) H(73) 2.977 ? . 2_666
H(34) H(75) 3.350 ? . 2_666
H(34) H(76) 2.677 ? . 2_666
H(35) F(1) 3.143 ? . 2_576
H(35) C(13) 3.309 ? . 2_576
H(35) C(46) 3.425 ? . 2_576
H(35) H(2) 2.962 ? . 2_576
H(35) H(12) 3.446 ? . 2_566
H(35) H(38) 2.861 ? . 2_566
H(36) F(1) 2.987 ? . 2_576
H(36) F(4) 3.341 ? . 1_565
H(36) C(13) 3.523 ? . 2_576
H(36) C(44) 3.527 ? . 1_565
H(36) C(49) 3.120 ? . 1_565
H(36) C(50) 3.348 ? . 1_565
H(36) H(2) 2.890 ? . 2_576
H(36) H(6) 3.573 ? . 1_565
H(37) C(7) 3.216 ? . 1_545
H(37) C(13) 3.339 ? . 1_545
H(37) C(33) 3.173 ? . 1_545
H(37) C(34) 3.064 ? . 1_545
H(37) C(40) 3.072 ? . 1_545
H(37) C(46) 3.312 ? . 1_545
H(37) H(3) 3.515 ? . 1_545
H(37) H(4) 3.529 ? . 1_545
H(37) H(8) 3.122 ? . 1_545
H(38) H(8) 3.519 ? . 1_545
H(38) H(31) 3.471 ? . 2_566
H(38) H(35) 2.861 ? . 2_566
H(38) H(78) 3.489 ? . 2_566
H(38) H(83) 3.179 ? . 2_566
H(39) F(3) 3.077 ? . 2_666
H(39) F(4) 3.056 ? . 2_666
H(39) H(62) 3.118 ? . 1_554
H(39) H(77) 2.959 ? . .
H(40) C(7) 3.242 ? . .
H(40) C(13) 3.495 ? . .
H(40) C(40) 3.556 ? . .
H(40) H(23) 3.399 ? . .
H(40) H(66) 3.593 ? . 2_575
H(40) H(77) 3.184 ? . .
H(41) O(2) 3.544 ? . 2_666
H(41) C(51) 3.375 ? . 2_666
H(41) H(74) 2.980 ? . 2_666
H(41) H(75) 2.797 ? . 2_666
H(41) H(76) 3.365 ? . 2_666
H(42) F(1) 3.049 ? . 2_576
H(42) F(2) 2.726 ? . 2_576
H(42) H(12) 3.113 ? . 2_566
H(42) H(51) 2.940 ? . 2_566
H(43) F(4) 2.907 ? . 1_565
H(43) C(40) 3.359 ? . 2_676
H(43) H(4) 2.467 ? . 2_676
H(43) H(7) 3.242 ? . 2_676
H(43) H(77) 3.276 ? . 2_676
H(44) F(1) 2.415 ? . 2_576
H(44) F(4) 3.318 ? . 1_565
H(44) H(58) 3.481 ? . 1_556
H(45) F(3) 2.954 ? . 2_666
H(45) C(22) 3.477 ? . .
H(45) C(36) 3.268 ? . .
H(45) H(23) 2.891 ? . .
H(45) H(27) 2.602 ? . .
H(45) H(28) 3.358 ? . .
H(45) H(73) 3.574 ? . .
H(45) H(77) 3.574 ? . .
H(46) C(19) 3.539 ? . 1_554
H(46) C(26) 3.100 ? . 1_554
H(46) H(61) 3.381 ? . 1_554
H(46) H(62) 2.992 ? . 1_554
H(46) H(67) 2.433 ? . 1_554
H(46) H(68) 2.938 ? . 1_554
H(47) O(1) 3.117 ? . 1_554
H(47) O(5) 3.083 ? . 1_554
H(47) C(19) 3.390 ? . 1_554
H(47) H(55) 3.240 ? . 1_554
H(47) H(58) 3.515 ? . 2_675
H(47) H(62) 2.668 ? . 1_554
H(47) H(71) 2.842 ? . 2_675
H(48) P(2) 3.579 ? . 2_676
H(48) F(4) 3.059 ? . 2_666
H(48) O(5) 2.187 ? . 2_676
H(48) C(42) 3.387 ? . 2_675
H(48) H(58) 2.876 ? . 2_675
H(48) H(71) 3.016 ? . 2_675
H(49) H(12) 3.215 ? . 2_566
H(49) H(20) 3.069 ? . .
H(49) H(76) 3.554 ? . 2_666
H(50) H(4) 2.868 ? . 2_676
H(50) H(7) 2.743 ? . 2_676
H(50) H(34) 3.509 ? . .
H(50) H(76) 3.084 ? . 2_666
H(51) F(2) 3.562 ? . 1_545
H(51) H(5) 3.104 ? . 2_566
H(51) H(42) 2.940 ? . 2_566
H(51) H(53) 3.142 ? . 2_566
H(51) H(67) 3.584 ? . 1_554
H(51) H(81) 3.238 ? . 2_566
H(52) C(11) 3.324 ? . 2_566
H(52) C(21) 3.470 ? . 2_566
H(52) C(36) 3.489 ? . .
H(52) C(43) 3.377 ? . 2_566
H(52) H(5) 2.512 ? . 2_566
H(52) H(22) 3.014 ? . 2_566
H(52) H(23) 3.248 ? . .
H(52) H(25) 3.068 ? . 2_566
H(52) H(27) 3.369 ? . .
H(52) H(28) 2.891 ? . .
H(52) H(81) 2.537 ? . 2_566
H(53) F(2) 3.218 ? . 2_576
H(53) O(8) 2.294 ? . 2_566
H(53) C(26) 3.146 ? . 2_567
H(53) H(51) 3.142 ? . 2_566
H(53) H(57) 2.919 ? . 2_567
H(53) H(67) 2.525 ? . 2_567
H(54) F(2) 2.971 ? . 2_576
H(54) O(3) 3.038 ? . 1_556
H(54) O(8) 2.973 ? . 1_556
H(54) C(26) 3.432 ? . 2_567
H(54) H(57) 2.758 ? . 2_567
H(54) H(65) 3.131 ? . 1_556
H(54) H(67) 3.242 ? . 2_567
H(55) C(24) 3.460 ? . 2_667
H(55) H(47) 3.240 ? . 1_556
H(55) H(63) 2.868 ? . 2_667
H(55) H(64) 3.217 ? . 2_667
H(56) P(1) 3.537 ? . 2_566
H(56) O(8) 2.592 ? . 2_566
H(56) H(75) 3.595 ? . 2_666
H(57) F(2) 2.788 ? . 1_546
H(57) O(8) 2.328 ? . 2_566
H(57) C(37) 3.306 ? . 2_567
H(57) H(53) 2.919 ? . 2_567
H(57) H(54) 2.758 ? . 2_567
H(57) H(57) 3.592 ? . 2_567
H(57) H(67) 3.159 ? . 2_567
H(58) P(2) 3.441 ? . 1_554
H(58) F(4) 2.715 ? . 1_564
H(58) O(1) 3.323 ? . 1_554
H(58) O(5) 2.382 ? . 1_554
H(58) H(6) 3.546 ? . 1_564
H(58) H(44) 3.481 ? . 1_554
H(58) H(47) 3.515 ? . 2_675
H(58) H(48) 2.876 ? . 2_675
H(58) H(71) 3.338 ? . 2_675
H(59) C(25) 3.321 ? . 2_575
H(59) C(31) 3.088 ? . 2_575
H(59) H(59) 3.000 ? . 2_575
H(59) H(60) 2.758 ? . 2_575
H(59) H(66) 2.886 ? . 2_575
H(59) H(69) 2.596 ? . 2_575
H(60) C(13) 3.584 ? . .
H(60) C(25) 3.097 ? . 2_575
H(60) C(33) 3.157 ? . .
H(60) C(34) 3.210 ? . .
H(60) C(40) 3.447 ? . .
H(60) C(46) 3.337 ? . .
H(60) H(3) 3.596 ? . .
H(60) H(59) 2.758 ? . 2_575
H(60) H(65) 3.531 ? . 2_575
H(60) H(66) 2.608 ? . 2_575
H(61) O(2) 2.360 ? . 1_556
H(61) C(24) 3.593 ? . 2_667
H(61) C(51) 3.221 ? . 1_556
H(61) H(46) 3.381 ? . 1_556
H(61) H(63) 3.418 ? . 2_667
H(61) H(64) 2.950 ? . 2_667
H(61) H(73) 3.431 ? . 1_556
H(61) H(74) 2.593 ? . 1_556
H(61) H(75) 3.208 ? . 1_556
H(62) O(3) 2.451 ? . 1_556
H(62) C(4) 3.129 ? . 1_556
H(62) C(29) 3.351 ? . 1_556
H(62) H(39) 3.118 ? . 1_556
H(62) H(46) 2.992 ? . 1_556
H(62) H(47) 2.668 ? . 1_556
H(63) O(2) 3.172 ? . 1_556
H(63) O(6) 2.462 ? . 2_667
H(63) C(19) 3.554 ? . 2_667
H(63) H(55) 2.868 ? . 2_667
H(63) H(61) 3.418 ? . 2_667
H(63) H(63) 3.483 ? . 2_667
H(63) H(64) 2.981 ? . 2_667
H(63) H(74) 2.732 ? . 1_556
H(64) O(2) 3.264 ? . 2_666
H(64) C(19) 3.497 ? . 2_667
H(64) C(24) 3.538 ? . 2_667
H(64) C(51) 3.593 ? . 2_666
H(64) H(55) 3.217 ? . 2_667
H(64) H(61) 2.950 ? . 2_667
H(64) H(63) 2.981 ? . 2_667
H(64) H(64) 3.280 ? . 2_667
H(64) H(74) 2.822 ? . 2_666
H(64) H(75) 2.990 ? . 2_666
H(65) F(1) 2.691 ? . 2_575
H(65) F(2) 3.371 ? . 2_575
H(65) O(1) 2.862 ? . 1_554
H(65) C(46) 3.373 ? . 2_575
H(65) H(54) 3.131 ? . 1_554
H(65) H(60) 3.531 ? . 2_575
H(66) F(1) 2.991 ? . 2_575
H(66) O(9) 2.511 ? . 2_575
H(66) C(25) 3.594 ? . 2_575
H(66) C(31) 3.364 ? . 2_575
H(66) C(46) 3.272 ? . 2_575
H(66) H(6) 3.442 ? . 1_564
H(66) H(40) 3.593 ? . 2_575
H(66) H(59) 2.886 ? . 2_575
H(66) H(60) 2.608 ? . 2_575
H(66) H(66) 3.575 ? . 2_575
H(66) H(69) 3.325 ? . 2_575
H(67) P(1) 3.366 ? . 1_556
H(67) F(2) 3.269 ? . 1_546
H(67) O(3) 3.275 ? . 1_556
H(67) O(8) 2.425 ? . 1_556
H(67) C(28) 3.349 ? . 1_556
H(67) C(37) 3.321 ? . 2_567
H(67) H(46) 2.433 ? . 1_556
H(67) H(51) 3.584 ? . 1_556
H(67) H(53) 2.525 ? . 2_567
H(67) H(54) 3.242 ? . 2_567
H(67) H(57) 3.159 ? . 2_567
H(67) H(67) 3.489 ? . 2_567
H(68) F(2) 2.740 ? . 1_546
H(68) O(2) 2.530 ? . 1_556
H(68) C(33) 3.550 ? . 1_546
H(68) C(34) 3.496 ? . 1_546
H(68) H(3) 2.831 ? . 1_546
H(68) H(46) 2.938 ? . 1_556
H(68) H(74) 2.705 ? . 1_556
H(68) H(84) 3.343 ? . 1_556
H(69) P(1) 3.485 ? . 2_575
H(69) O(9) 2.583 ? . 2_575
H(69) C(25) 3.354 ? . 2_575
H(69) H(59) 2.596 ? . 2_575
H(69) H(66) 3.325 ? . 2_575
H(70) P(2) 3.217 ? . 2_676
H(70) O(5) 2.626 ? . 2_676
H(70) O(6) 3.096 ? . 2_676
H(70) C(33) 3.491 ? . .
H(70) C(34) 2.990 ? . .
H(70) C(40) 3.313 ? . .
H(70) H(3) 2.968 ? . .
H(70) H(4) 3.486 ? . .
H(71) P(2) 3.428 ? . 2_676
H(71) F(4) 3.236 ? . 1_564
H(71) O(5) 3.501 ? . 1_554
H(71) O(5) 2.442 ? . 2_676
H(71) C(29) 3.397 ? . 2_675
H(71) H(47) 2.842 ? . 2_675
H(71) H(48) 3.016 ? . 2_675
H(71) H(58) 3.338 ? . 2_675
H(71) H(71) 3.435 ? . 2_675
H(72) F(4) 2.686 ? . 1_564
H(72) O(9) 2.973 ? . 2_575
H(72) C(49) 3.271 ? . 1_564
H(72) C(50) 3.082 ? . 1_564
H(72) H(6) 2.401 ? . 1_564
H(73) F(3) 3.586 ? . 2_666
H(73) C(8) 3.265 ? . .
H(73) C(12) 2.875 ? . 2_666
H(73) C(16) 3.297 ? . 2_666
H(73) C(18) 3.403 ? . .
H(73) C(44) 3.165 ? . 2_666
H(73) H(1) 2.964 ? . 2_666
H(73) H(9) 2.562 ? . .
H(73) H(18) 2.835 ? . .
H(73) H(34) 2.977 ? . 2_666
H(73) H(45) 3.574 ? . .
H(73) H(61) 3.431 ? . 1_554
H(73) H(84) 3.242 ? . .
H(74) P(2) 2.921 ? . 2_666
H(74) O(4) 2.940 ? . 2_666
H(74) O(6) 1.799 ? . 2_666
H(74) C(19) 3.482 ? . 1_554
H(74) C(24) 3.586 ? . 1_554
H(74) C(26) 3.570 ? . 1_554
H(74) C(34) 3.364 ? . 1_545
H(74) H(3) 2.423 ? . 1_545
H(74) H(41) 2.980 ? . 2_666
H(74) H(61) 2.593 ? . 1_554
H(74) H(63) 2.732 ? . 1_554
H(74) H(64) 2.822 ? . 2_666
H(74) H(68) 2.705 ? . 1_554
H(75) O(6) 3.484 ? . 2_666
H(75) C(12) 3.406 ? . 2_666
H(75) C(16) 3.213 ? . 2_666
H(75) C(43) 3.351 ? . 2_666
H(75) H(34) 3.350 ? . 2_666
H(75) H(41) 2.797 ? . 2_666
H(75) H(56) 3.595 ? . 2_666
H(75) H(61) 3.208 ? . 1_554
H(75) H(64) 2.990 ? . 2_666
H(76) O(4) 2.850 ? . 2_666
H(76) O(6) 3.437 ? . 2_666
H(76) H(3) 3.261 ? . 1_545
H(76) H(18) 2.849 ? . .
H(76) H(34) 2.677 ? . 2_666
H(76) H(41) 3.365 ? . 2_666
H(76) H(49) 3.554 ? . 2_666
H(76) H(50) 3.084 ? . 2_666
H(77) F(3) 2.664 ? . 2_666
H(77) C(4) 3.542 ? . .
H(77) H(39) 2.959 ? . .
H(77) H(40) 3.184 ? . .
H(77) H(43) 3.276 ? . 2_676
H(77) H(45) 3.574 ? . .
H(77) H(82) 3.578 ? . 2_676
H(78) H(11) 3.342 ? . 2_566
H(78) H(25) 3.052 ? . 2_566
H(78) H(31) 3.331 ? . .
H(78) H(38) 3.489 ? . 2_566
H(78) H(78) 2.859 ? . 2_566
H(79) C(1) 3.105 ? . 1_545
H(79) H(7) 2.784 ? . 1_545
H(79) H(8) 2.538 ? . 1_545
H(79) H(32) 3.459 ? . 2_666
H(80) C(21) 3.507 ? . 1_565
H(80) H(21) 2.847 ? . 1_565
H(80) H(22) 3.343 ? . 1_565
H(80) H(26) 3.583 ? . 1_565
H(80) H(80) 3.093 ? . 2_576
H(81) C(35) 3.312 ? . 2_566
H(81) H(11) 2.881 ? . 2_566
H(81) H(51) 3.238 ? . 2_566
H(81) H(52) 2.537 ? . 2_566
H(82) F(3) 3.595 ? . 1_565
H(82) C(1) 3.223 ? . 2_676
H(82) C(15) 3.064 ? . 2_676
H(82) H(7) 2.586 ? . 2_676
H(82) H(13) 3.099 ? . 2_676
H(82) H(14) 2.499 ? . 2_676
H(82) H(77) 3.578 ? . 2_676
H(83) C(27) 3.430 ? . 2_566
H(83) H(10) 3.190 ? . .
H(83) H(25) 3.300 ? . 2_566
H(83) H(26) 2.714 ? . 2_566
H(83) H(38) 3.179 ? . 2_566
H(84) F(2) 3.081 ? . 1_545
H(84) O(2) 3.258 ? . .
H(84) C(33) 3.268 ? . 1_545
H(84) C(34) 3.262 ? . 1_545
H(84) H(3) 3.073 ? . 1_545
H(84) H(68) 3.343 ? . 1_554
H(84) H(73) 3.242 ? . .

loop_
_geom_torsion_atom_site_label_1
_geom_torsion_atom_site_label_2
_geom_torsion_atom_site_label_3
_geom_torsion_atom_site_label_4
_geom_torsion
_geom_torsion_publ_flag
_geom_torsion_site_symmetry_1
_geom_torsion_site_symmetry_2
_geom_torsion_site_symmetry_3
_geom_torsion_site_symmetry_4
O(3) P(1) O(7) C(28) -60.61(11) ? . . . .
O(7) P(1) O(3) C(4) -60.97(11) ? . . . .
O(8) P(1) O(3) C(4) -176.43(11) ? . . . .
O(9) P(1) O(3) C(4) 51.63(12) ? . . . .
O(8) P(1) O(7) C(28) 49.86(12) ? . . . .
O(9) P(1) O(7) C(28) -175.97(10) ? . . . .
O(1) P(2) O(4) C(6) 75.36(10) ? . . . .
O(4) P(2) O(1) C(5) 60.04(11) ? . . . .
O(5) P(2) O(1) C(5) 177.94(10) ? . . . .
O(6) P(2) O(1) C(5) -51.27(11) ? . . . .
O(5) P(2) O(4) C(6) -37.69(12) ? . . . .
O(6) P(2) O(4) C(6) -170.39(10) ? . . . .
P(2) O(1) C(5) C(37) 132.43(11) ? . . . .
P(1) O(3) C(4) C(29) -144.81(11) ? . . . .
P(2) O(4) C(6) C(30) -167.05(10) ? . . . .
P(1) O(7) C(28) C(35) -118.00(12) ? . . . .
C(19) N(1) C(37) C(5) 66.47(15) ? . . . .
C(24) N(1) C(37) C(5) -56.68(15) ? . . . .
C(26) N(1) C(37) C(5) -174.87(12) ? . . . .
C(25) N(2) C(29) C(4) -60.54(16) ? . . . .
C(31) N(2) C(29) C(4) 62.46(15) ? . . . .
C(42) N(2) C(29) C(4) -179.86(12) ? . . . .
C(2) C(1) C(15) C(10) -57.09(16) ? . . . .
C(15) C(1) C(2) C(7) 179.62(12) ? . . . .
C(15) C(1) C(2) C(22) 53.33(17) ? . . . .
C(1) C(2) C(7) C(13) -116.62(15) ? . . . .
C(1) C(2) C(7) C(40) 61.59(18) ? . . . .
C(1) C(2) C(22) C(36) -53.24(17) ? . . . .
C(7) C(2) C(22) C(36) -177.53(12) ? . . . .
C(22) C(2) C(7) C(13) 7.3(2) ? . . . .
C(22) C(2) C(7) C(40) -174.51(13) ? . . . .
C(9) C(3) C(18) C(8) -176.64(12) ? . . . .
C(18) C(3) C(9) C(20) 57.01(17) ? . . . .
C(18) C(3) C(9) C(27) -179.65(12) ? . . . .
C(9) C(3) C(48) C(14) 178.76(13) ? . . . .
C(48) C(3) C(9) C(20) -179.71(13) ? . . . .
C(48) C(3) C(9) C(27) -56.37(17) ? . . . .
C(18) C(3) C(48) C(14) -55.59(18) ? . . . .
C(48) C(3) C(18) C(8) 57.16(17) ? . . . .
O(3) C(4) C(29) N(2) 79.88(16) ? . . . .
O(1) C(5) C(37) N(1) -76.41(16) ? . . . .
O(4) C(6) C(30) C(23) -168.88(12) ? . . . .
C(2) C(7) C(13) C(46) 176.75(14) ? . . . .
C(2) C(7) C(40) C(34) -176.71(14) ? . . . .
C(13) C(7) C(40) C(34) 1.6(2) ? . . . .
C(40) C(7) C(13) C(46) -1.5(2) ? . . . .
C(18) C(8) C(39) C(14) 51.99(18) ? . . . .
C(18) C(8) C(39) C(35) 173.92(13) ? . . . .
C(39) C(8) C(18) C(3) -57.56(17) ? . . . .
C(3) C(9) C(20) C(45) 178.01(13) ? . . . .
C(3) C(9) C(27) C(21) -176.44(12) ? . . . .
C(20) C(9) C(27) C(21) -51.33(17) ? . . . .
C(27) C(9) C(20) C(45) 52.97(18) ? . . . .
C(15) C(10) C(32) C(17) 73.63(17) ? . . . .
C(15) C(10) C(32) C(38) -51.92(17) ? . . . .
C(32) C(10) C(15) C(1) -174.55(12) ? . . . .
C(15) C(10) C(36) C(22) -59.38(17) ? . . . .
C(36) C(10) C(15) C(1) 58.37(16) ? . . . .
C(32) C(10) C(36) C(22) 172.20(12) ? . . . .
C(36) C(10) C(32) C(17) -161.73(13) ? . . . .
C(36) C(10) C(32) C(38) 72.72(16) ? . . . .
C(16) C(11) C(21) C(27) 175.71(13) ? . . . .
C(21) C(11) C(16) C(12) 98.16(17) ? . . . .
C(21) C(11) C(16) C(43) -79.64(18) ? . . . .
C(16) C(11) C(45) C(20) -177.61(13) ? . . . .
C(45) C(11) C(16) C(12) -25.8(2) ? . . . .
C(45) C(11) C(16) C(43) 156.37(14) ? . . . .
C(21) C(11) C(45) C(20) 57.49(18) ? . . . .
C(45) C(11) C(21) C(27) -56.72(18) ? . . . .
C(16) C(12) C(44) F(3) -178.44(14) ? . . . .
C(16) C(12) C(44) C(49) 1.1(2) ? . . . .
C(44) C(12) C(16) C(11) -179.48(14) ? . . . .
C(44) C(12) C(16) C(43) -1.7(2) ? . . . .
C(7) C(13) C(46) F(1) -179.46(14) ? . . . .
C(7) C(13) C(46) C(33) 0.3(2) ? . . . .
C(39) C(14) C(48) C(3) 54.27(18) ? . . . .
C(48) C(14) C(39) C(8) -50.38(18) ? . . . .
C(48) C(14) C(39) C(35) -173.22(12) ? . . . .
C(11) C(16) C(43) C(50) 178.83(15) ? . . . .
C(12) C(16) C(43) C(50) 0.9(2) ? . . . .
C(32) C(17) C(47) C(23) 57.04(17) ? . . . .
C(47) C(17) C(32) C(10) 173.76(13) ? . . . .
C(47) C(17) C(32) C(38) -57.62(17) ? . . . .
C(9) C(20) C(45) C(11) -57.78(18) ? . . . .
C(11) C(21) C(27) C(9) 55.19(18) ? . . . .
C(2) C(22) C(36) C(10) 58.26(17) ? . . . .
C(30) C(23) C(41) C(38) 179.12(13) ? . . . .
C(41) C(23) C(30) C(6) 175.92(13) ? . . . .
C(30) C(23) C(47) C(17) -177.71(12) ? . . . .
C(47) C(23) C(30) C(6) -60.31(17) ? . . . .
C(41) C(23) C(47) C(17) -53.63(16) ? . . . .
C(47) C(23) C(41) C(38) 53.73(17) ? . . . .
O(7) C(28) C(35) C(39) -171.97(11) ? . . . .
C(10) C(32) C(38) C(41) -175.55(12) ? . . . .
C(17) C(32) C(38) C(41) 56.88(16) ? . . . .
F(2) C(33) C(34) C(40) 179.48(14) ? . . . .
F(2) C(33) C(46) F(1) 0.3(2) ? . . . .
F(2) C(33) C(46) C(13) -179.40(14) ? . . . .
C(34) C(33) C(46) F(1) -179.30(15) ? . . . .
C(34) C(33) C(46) C(13) 1.0(2) ? . . . .
C(46) C(33) C(34) C(40) -0.9(2) ? . . . .
C(33) C(34) C(40) C(7) -0.4(2) ? . . . .
C(28) C(35) C(39) C(8) 63.78(17) ? . . . .
C(28) C(35) C(39) C(14) -174.47(13) ? . . . .
C(32) C(38) C(41) C(23) -56.52(17) ? . . . .
C(16) C(43) C(50) C(49) 0.4(2) ? . . . .
F(3) C(44) C(49) F(4) -0.1(2) ? . . . .
F(3) C(44) C(49) C(50) 179.84(16) ? . . . .
C(12) C(44) C(49) F(4) -179.62(15) ? . . . .
C(12) C(44) C(49) C(50) 0.3(2) ? . . . .
F(4) C(49) C(50) C(43) 178.90(16) ? . . . .
C(44) C(49) C(50) C(43) -1.1(2) ? . . . .
